data_7233891
loop_
_publ_author_name
'Peng-Hu Guo'
'Yan Meng'
'Yan-Cong Chen'
'Quan-Wen Li'
'Bao-Ying Wang'
'Ji-Dong Leng'
'Ding-Hua Bao'
'Jian-Hua Jia'
'Ming-Liang Tong'

_publ_section_title
;
 A zigzag DyIII4 cluster exhibiting single-molecule magnet, ferroelectric
 and white-light emitting properties
;
_journal_name_full 'Journal of Materials Chemistry C'
_journal_page_first 8858
_journal_page_last 8864
_journal_paper_doi 10.1039/C4TC01275E
_journal_volume 2
_journal_year 2014
_chemical_formula_sum 'C54 H52 Dy4 N26 O23'
_chemical_formula_weight 2083.22
_space_group_IT_number 29
_space_group_name_Hall 'P 2c -2ac'
_space_group_name_H-M_alt 'P c a 21'
_symmetry_cell_setting orthorhombic
_symmetry_space_group_name_H-M 'P c a 21'
_atom_sites_solution_hydrogens geom
_atom_sites_solution_primary direct
_atom_sites_solution_secondary difmap
_cell_angle_alpha 90.00
_cell_angle_beta 90.00
_cell_angle_gamma 90.00
_cell_formula_units_Z 4
_cell_length_a 13.7842(19)
_cell_length_b 20.256(3)
_cell_length_c 24.952(3)
_cell_measurement_reflns_used 7753
_cell_measurement_temperature 150(2)
_cell_measurement_theta_max 26.932
_cell_measurement_theta_min 2.419
_cell_volume 6966.9(16)
_computing_structure_refinement 'SHELXL-97 (Sheldrick, 1997)'
_computing_structure_solution 'SHELXS-97 (Sheldrick, 1990)'
_diffrn_ambient_temperature 150(2)
_diffrn_measured_fraction_theta_full 0.997
_diffrn_measured_fraction_theta_max 0.997
_diffrn_radiation_monochromator graphite
_diffrn_radiation_source 'fine-focus sealed tube'
_diffrn_radiation_type MoK\a
_diffrn_radiation_wavelength 0.71073
_diffrn_reflns_av_R_equivalents 0.0641
_diffrn_reflns_av_sigmaI/netI 0.0635
_diffrn_reflns_limit_h_max 17
_diffrn_reflns_limit_h_min -17
_diffrn_reflns_limit_k_max 25
_diffrn_reflns_limit_k_min -25
_diffrn_reflns_limit_l_max 31
_diffrn_reflns_limit_l_min -31
_diffrn_reflns_number 56617
_diffrn_reflns_theta_full 27.05
_diffrn_reflns_theta_max 27.05
_diffrn_reflns_theta_min 1.79
_exptl_absorpt_coefficient_mu 4.335
_exptl_absorpt_correction_T_max 0.5624
_exptl_absorpt_correction_T_min 0.4629
_exptl_absorpt_correction_type multi-scan
_exptl_crystal_colour colorless
_exptl_crystal_density_diffrn 1.986
_exptl_crystal_density_method 'not measured'
_exptl_crystal_description block
_exptl_crystal_F_000 4024
_exptl_crystal_size_max 0.21
_exptl_crystal_size_mid 0.19
_exptl_crystal_size_min 0.15
_refine_diff_density_max 1.570
_refine_diff_density_min -1.140
_refine_diff_density_rms 0.184
_refine_ls_abs_structure_details 'Flack H D (1983), Acta Cryst. A39, 876-881'
_refine_ls_abs_structure_Flack 0.00
_refine_ls_extinction_method none
_refine_ls_goodness_of_fit_ref 1.084
_refine_ls_hydrogen_treatment constr
_refine_ls_matrix_type full
_refine_ls_number_parameters 967
_refine_ls_number_reflns 14850
_refine_ls_number_restraints 7
_refine_ls_restrained_S_all 1.085
_refine_ls_R_factor_all 0.0637
_refine_ls_R_factor_gt 0.0391
_refine_ls_shift/su_max 0.002
_refine_ls_shift/su_mean 0.000
_refine_ls_structure_factor_coef Fsqd
_refine_ls_weighting_details 'calc w=1/[\s^2^(Fo^2^)+(0.0267P)^2^+8.5309P] where P=(Fo^2^+2Fc^2^)/3'
_refine_ls_weighting_scheme calc
_refine_ls_wR_factor_gt 0.0701
_refine_ls_wR_factor_ref 0.0772
_reflns_number_gt 11605
_reflns_number_total 14850
_reflns_threshold_expression >2sigma(I)
_cod_data_source_file J-Mater-Chem-C-2014-2-8858.cif
_cod_data_source_block dym_150K
_cod_original_cell_volume 6966.9(17)
_cod_original_sg_symbol_H-M Pca2(1)
_cod_database_code 7233891

loop_
_symmetry_equiv_pos_as_xyz
'x, y, z'
'-x, -y, z+1/2'
'x+1/2, -y, z'
'-x+1/2, y, z+1/2'

loop_
_atom_site_label
_atom_site_type_symbol
_atom_site_fract_x
_atom_site_fract_y
_atom_site_fract_z
_atom_site_U_iso_or_equiv
_atom_site_adp_type
_atom_site_occupancy
_atom_site_symmetry_multiplicity
_atom_site_calc_flag
_atom_site_refinement_flags
_atom_site_disorder_assembly
_atom_site_disorder_group
Dy1 Dy 0.77195(3) 0.74149(2) 0.782916(16) 0.01637(10) Uani 1 1 d . . .
Dy2 Dy 0.89539(2) 0.716138(18) 0.970269(16) 0.01611(9) Uani 1 1 d . . .
Dy3 Dy 1.13650(2) 0.788172(18) 0.978181(16) 0.01628(8) Uani 1 1 d . . .
Dy4 Dy 1.25916(3) 0.75963(2) 1.166423(16) 0.01579(9) Uani 1 1 d . . .
O1 O 1.0075(4) 0.7686(3) 0.9247(2) 0.0190(13) Uani 1 1 d . . .
H1O H 1.0168 0.7597 0.8918 0.023 Uiso 1 1 d R . .
O2 O 1.0205(4) 0.7371(3) 1.0239(2) 0.0172(13) Uani 1 1 d . . .
H2O H 1.0096 0.7476 1.0563 0.021 Uiso 1 1 d R . .
N1 N 0.7639(5) 0.6293(4) 0.7345(4) 0.0201(19) Uani 1 1 d . . .
N2 N 0.8359(5) 0.6530(3) 0.8372(3) 0.0185(16) Uani 1 1 d . . .
N3 N 0.8815(5) 0.6480(3) 0.8860(3) 0.0174(16) Uani 1 1 d . . .
N4 N 0.8878(5) 0.5484(3) 0.8468(3) 0.0186(17) Uani 1 1 d . . .
N5 N 0.9726(4) 0.6030(3) 0.9762(4) 0.0206(15) Uani 1 1 d . . .
N6 N 0.6337(5) 0.8241(3) 0.7785(3) 0.0187(17) Uani 1 1 d . . .
N7 N 0.7387(5) 0.7911(3) 0.8696(3) 0.0168(16) Uani 1 1 d . . .
N8 N 0.7815(5) 0.7899(4) 0.9195(3) 0.0191(17) Uani 1 1 d . . .
N9 N 0.6760(5) 0.8746(4) 0.9175(3) 0.0250(18) Uani 1 1 d . . .
N10 N 0.8310(5) 0.8124(4) 1.0249(3) 0.0224(18) Uani 1 1 d . . .
N11 N 1.1898(5) 0.6867(4) 0.9251(3) 0.0214(16) Uani 1 1 d . . .
N12 N 1.2460(5) 0.7118(4) 1.0293(3) 0.0176(16) Uani 1 1 d . . .
N13 N 1.2875(5) 0.7082(4) 1.0790(3) 0.0162(16) Uani 1 1 d . . .
N14 N 1.3286(5) 0.6172(4) 1.0344(3) 0.0253(19) Uani 1 1 d . . .
N15 N 1.3816(5) 0.6649(3) 1.1708(4) 0.0187(17) Uani 1 1 d . . .
N16 N 1.0518(4) 0.8999(3) 0.9750(4) 0.0221(15) Uani 1 1 d . . .
N17 N 1.1522(5) 0.8549(3) 1.0626(3) 0.0174(17) Uani 1 1 d . . .
N18 N 1.2005(5) 0.8505(3) 1.1114(3) 0.0181(16) Uani 1 1 d . . .
N19 N 1.1258(5) 0.9494(4) 1.1090(3) 0.0202(17) Uani 1 1 d . . .
N20 N 1.2706(5) 0.8727(4) 1.2127(3) 0.0208(19) Uani 1 1 d . . .
N21 N 0.9157(5) 0.8431(4) 0.7979(3) 0.0208(18) Uani 1 1 d . . .
O3 O 0.8364(4) 0.8523(3) 0.7729(3) 0.0229(15) Uani 1 1 d . . .
O4 O 0.9282(4) 0.7836(3) 0.8151(2) 0.0223(14) Uani 1 1 d . . .
O5 O 0.9729(5) 0.8871(3) 0.8059(3) 0.0344(17) Uani 1 1 d . . .
N22 N 0.8358(6) 0.7570(3) 0.6733(4) 0.029(2) Uani 1 1 d . . .
O6 O 0.7473(5) 0.7650(3) 0.6888(3) 0.0223(17) Uani 1 1 d . . .
O7 O 0.8962(4) 0.7422(3) 0.7087(3) 0.0258(15) Uani 1 1 d . . .
O8 O 0.8582(5) 0.7656(4) 0.6261(3) 0.047(2) Uani 1 1 d . . .
N23 N 0.7504(7) 0.6505(4) 1.0344(4) 0.0261(19) Uani 1 1 d . . .
O9 O 0.7386(4) 0.6640(3) 0.9843(3) 0.0300(16) Uani 1 1 d . . .
O10 O 0.8287(4) 0.6662(3) 1.0546(3) 0.0283(16) Uani 1 1 d . . .
O11 O 0.6824(5) 0.6238(4) 1.0580(3) 0.044(2) Uani 1 1 d . . .
N24 N 1.2705(6) 0.8590(4) 0.9125(4) 0.029(2) Uani 1 1 d . . .
O12 O 1.1916(5) 0.8379(3) 0.8931(3) 0.0291(17) Uani 1 1 d . . .
O13 O 1.2880(5) 0.8444(3) 0.9612(3) 0.0356(18) Uani 1 1 d . . .
O14 O 1.3275(5) 0.8897(4) 0.8846(3) 0.054(2) Uani 1 1 d . . .
N25 N 1.0967(5) 0.6709(4) 1.1527(3) 0.0230(18) Uani 1 1 d . . .
O15 O 1.0949(4) 0.7285(3) 1.1336(3) 0.0249(14) Uani 1 1 d . . .
O16 O 1.1735(4) 0.6538(3) 1.1771(3) 0.0251(16) Uani 1 1 d . . .
O17 O 1.0285(5) 0.6324(3) 1.1478(3) 0.0384(19) Uani 1 1 d . . .
N26 N 1.1932(6) 0.7502(4) 1.2742(3) 0.0273(19) Uani 1 1 d . . .
O18 O 1.1366(4) 0.7700(3) 1.2371(3) 0.0250(15) Uani 1 1 d . . .
O19 O 1.2797(4) 0.7367(3) 1.2601(3) 0.0252(17) Uani 1 1 d . . .
O20 O 1.1671(5) 0.7456(4) 1.3207(3) 0.0407(19) Uani 1 1 d . . .
O21 O 0.6314(4) 0.6840(3) 0.8111(2) 0.0263(15) Uani 1 1 d . . .
H21O H 0.6178 0.6937 0.8434 0.032 Uiso 1 1 d R . .
O22 O 1.4212(4) 0.8012(3) 1.1511(3) 0.0308(16) Uani 1 1 d . . .
H22O H 1.4598 0.7900 1.1760 0.037 Uiso 1 1 d R . .
C1 C 0.5801(6) 0.8401(5) 0.7359(4) 0.024(2) Uani 1 1 d . . .
H1 H 0.5884 0.8154 0.7038 0.029 Uiso 1 1 calc R . .
C2 C 0.5137(6) 0.8905(5) 0.7363(4) 0.031(2) Uani 1 1 d . . .
H2 H 0.4791 0.9014 0.7046 0.037 Uiso 1 1 calc R . .
C3 C 0.4971(7) 0.9254(5) 0.7828(4) 0.035(2) Uani 1 1 d . . .
H3 H 0.4496 0.9594 0.7839 0.042 Uiso 1 1 calc R . .
C4 C 0.5503(6) 0.9101(5) 0.8272(4) 0.032(2) Uani 1 1 d . . .
H4 H 0.5410 0.9338 0.8597 0.038 Uiso 1 1 calc R . .
C5 C 0.6175(6) 0.8602(4) 0.8243(4) 0.0163(19) Uani 1 1 d . . .
C6 C 0.6771(6) 0.8425(4) 0.8705(4) 0.021(2) Uani 1 1 d . . .
C7 C 0.7429(7) 0.8397(5) 0.9459(4) 0.021(2) Uani 1 1 d . . .
C8 C 0.7697(7) 0.8556(5) 1.0010(4) 0.023(2) Uani 1 1 d . . .
C9 C 0.7373(9) 0.9125(6) 1.0258(6) 0.046(3) Uani 1 1 d . . .
H9 H 0.6949 0.9421 1.0078 0.055 Uiso 1 1 calc R . .
C10 C 0.7687(9) 0.9251(6) 1.0777(5) 0.048(3) Uani 1 1 d . . .
H10 H 0.7468 0.9634 1.0961 0.057 Uiso 1 1 calc R . .
C11 C 0.8303(8) 0.8829(5) 1.1020(4) 0.037(3) Uani 1 1 d . . .
H11 H 0.8531 0.8914 1.1373 0.044 Uiso 1 1 calc R . .
C12 C 0.8599(7) 0.8264(5) 1.0744(4) 0.032(2) Uani 1 1 d . . .
H12 H 0.9027 0.7965 1.0919 0.038 Uiso 1 1 calc R . .
C13 C 0.7280(7) 0.6161(4) 0.6868(4) 0.024(2) Uani 1 1 d . . .
H13 H 0.7050 0.6522 0.6661 0.028 Uiso 1 1 calc R . .
C14 C 0.7212(6) 0.5545(4) 0.6645(4) 0.031(2) Uani 1 1 d . . .
H14 H 0.6946 0.5482 0.6298 0.037 Uiso 1 1 calc R . .
C15 C 0.7545(7) 0.5019(5) 0.6946(4) 0.026(2) Uani 1 1 d . . .
H15 H 0.7494 0.4582 0.6811 0.031 Uiso 1 1 calc R . .
C16 C 0.7946(7) 0.5129(4) 0.7436(4) 0.025(2) Uani 1 1 d . . .
H16 H 0.8199 0.4775 0.7642 0.030 Uiso 1 1 calc R . .
C17 C 0.7974(6) 0.5774(4) 0.7627(3) 0.0164(19) Uani 1 1 d . . .
C18 C 0.8406(6) 0.5916(4) 0.8159(3) 0.0159(18) Uani 1 1 d . . .
C19 C 0.9103(6) 0.5849(4) 0.8892(4) 0.018(2) Uani 1 1 d . . .
C20 C 0.9648(6) 0.5605(4) 0.9355(4) 0.019(2) Uani 1 1 d . . .
C21 C 1.0043(7) 0.4978(4) 0.9371(5) 0.029(3) Uani 1 1 d . . .
H21 H 0.9956 0.4687 0.9077 0.035 Uiso 1 1 calc R . .
C22 C 1.0563(6) 0.4775(4) 0.9812(5) 0.031(2) Uani 1 1 d . . .
H22 H 1.0837 0.4345 0.9830 0.038 Uiso 1 1 calc R . .
C23 C 1.0669(7) 0.5220(5) 1.0228(4) 0.027(2) Uani 1 1 d . . .
H23 H 1.1040 0.5107 1.0535 0.032 Uiso 1 1 calc R . .
C24 C 1.0240(7) 0.5819(5) 1.0193(4) 0.028(2) Uani 1 1 d . . .
H24 H 1.0302 0.6111 1.0489 0.033 Uiso 1 1 calc R . .
C36 C 1.3128(7) 0.8834(4) 1.2602(4) 0.026(2) Uani 1 1 d . . .
H36 H 1.3460 0.8481 1.2772 0.032 Uiso 1 1 calc R . .
C35 C 1.3096(6) 0.9446(4) 1.2857(4) 0.026(2) Uani 1 1 d . . .
H35 H 1.3403 0.9508 1.3194 0.032 Uiso 1 1 calc R . .
C34 C 1.2619(7) 0.9954(6) 1.2614(5) 0.032(3) Uani 1 1 d . . .
H34 H 1.2575 1.0373 1.2783 0.038 Uiso 1 1 calc R . .
C33 C 1.2195(6) 0.9847(4) 1.2113(4) 0.025(2) Uani 1 1 d . . .
H33 H 1.1883 1.0199 1.1929 0.030 Uiso 1 1 calc R . .
C32 C 1.2234(6) 0.9226(4) 1.1888(4) 0.0190(19) Uani 1 1 d . . .
C31 C 1.1820(6) 0.9073(4) 1.1371(3) 0.0168(19) Uani 1 1 d . . .
C30 C 1.1092(6) 0.9140(4) 1.0640(4) 0.022(2) Uani 1 1 d . . .
C29 C 1.0520(6) 0.9380(4) 1.0187(4) 0.023(2) Uani 1 1 d . . .
C28 C 1.0004(7) 0.9967(5) 1.0205(5) 0.034(3) Uani 1 1 d . . .
H28 H 1.0013 1.0229 1.0520 0.041 Uiso 1 1 calc R . .
C27 C 0.9481(6) 1.0170(5) 0.9767(5) 0.037(2) Uani 1 1 d . . .
H27 H 0.9129 1.0573 0.9773 0.044 Uiso 1 1 calc R . .
C26 C 0.9477(6) 0.9779(5) 0.9322(4) 0.029(2) Uani 1 1 d . . .
H26 H 0.9118 0.9902 0.9013 0.034 Uiso 1 1 calc R . .
C25 C 0.9993(7) 0.9213(5) 0.9330(4) 0.028(2) Uani 1 1 d . . .
H25 H 0.9986 0.8947 0.9017 0.034 Uiso 1 1 calc R . .
C37 C 1.1590(7) 0.6744(5) 0.8758(4) 0.029(2) Uani 1 1 d . . .
H37 H 1.1244 0.7077 0.8571 0.035 Uiso 1 1 calc R . .
C38 C 1.1755(7) 0.6146(5) 0.8507(4) 0.038(3) Uani 1 1 d . . .
H38 H 1.1541 0.6077 0.8150 0.046 Uiso 1 1 calc R . .
C39 C 1.2224(8) 0.5662(5) 0.8773(5) 0.039(3) Uani 1 1 d . . .
H39 H 1.2316 0.5241 0.8613 0.047 Uiso 1 1 calc R . .
C40 C 1.2563(7) 0.5789(5) 0.9278(5) 0.031(3) Uani 1 1 d . . .
H40 H 1.2908 0.5456 0.9467 0.038 Uiso 1 1 calc R . .
C41 C 1.2407(6) 0.6397(5) 0.9514(4) 0.023(2) Uani 1 1 d . . .
C42 C 1.2708(6) 0.6552(5) 1.0058(4) 0.020(2) Uani 1 1 d . . .
C43 C 1.3369(6) 0.6511(4) 1.0793(4) 0.023(2) Uani 1 1 d . . .
C44 C 1.3908(6) 0.6290(5) 1.1268(4) 0.021(2) Uani 1 1 d . . .
C45 C 1.4413(6) 0.5709(5) 1.1261(4) 0.026(2) Uani 1 1 d . . .
H45 H 1.4455 0.5457 1.0941 0.031 Uiso 1 1 calc R . .
C46 C 1.4868(6) 0.5487(4) 1.1730(4) 0.029(2) Uani 1 1 d . . .
H46 H 1.5235 0.5090 1.1731 0.035 Uiso 1 1 calc R . .
C47 C 1.4773(6) 0.5852(5) 1.2182(4) 0.025(2) Uani 1 1 d . . .
H47 H 1.5046 0.5703 1.2510 0.030 Uiso 1 1 calc R . .
C48 C 1.4272(6) 0.6446(5) 1.2161(4) 0.021(2) Uani 1 1 d . . .
H48 H 1.4248 0.6717 1.2471 0.025 Uiso 1 1 calc R . .
C49 C 0.5469(6) 0.6730(5) 0.7789(4) 0.035(2) Uani 1 1 d . . .
H49A H 0.5625 0.6815 0.7408 0.042 Uiso 1 1 calc R . .
H49B H 0.4950 0.7040 0.7898 0.042 Uiso 1 1 calc R . .
C50 C 0.5110(9) 0.6020(6) 0.7853(5) 0.066(4) Uani 1 1 d . . .
H50A H 0.4530 0.5954 0.7633 0.099 Uiso 1 1 calc R . .
H50B H 0.4951 0.5938 0.8230 0.099 Uiso 1 1 calc R . .
H50C H 0.5619 0.5714 0.7738 0.099 Uiso 1 1 calc R . .
C51 C 1.4534(7) 0.8604(5) 1.1254(4) 0.037(2) Uani 1 1 d . . .
H51A H 1.3967 0.8840 1.1105 0.044 Uiso 1 1 calc R . .
H51B H 1.4968 0.8487 1.0952 0.044 Uiso 1 1 calc R . .
C52 C 1.5071(8) 0.9057(5) 1.1635(5) 0.046(3) Uani 1 1 d . . .
H52A H 1.5246 0.9465 1.1448 0.069 Uiso 1 1 calc R . .
H52B H 1.5660 0.8837 1.1763 0.069 Uiso 1 1 calc R . .
H52C H 1.4652 0.9162 1.1941 0.069 Uiso 1 1 calc R . .
O23 O 0.5769(5) 0.6777(4) 0.9140(3) 0.053(2) Uani 1 1 d . . .
H23O H 0.6266 0.6735 0.9339 0.064 Uiso 1 1 d R . .
C53 C 0.4948(10) 0.7125(9) 0.9347(6) 0.085(4) Uani 1 1 d U . .
H53A H 0.4403 0.6809 0.9376 0.101 Uiso 1 1 calc R . .
H53B H 0.4758 0.7463 0.9080 0.101 Uiso 1 1 calc R . .
C54 C 0.5062(10) 0.7458(7) 0.9874(8) 0.088(6) Uani 1 1 d . . .
H54A H 0.4421 0.7570 1.0018 0.132 Uiso 1 1 calc R . .
H54B H 0.5443 0.7863 0.9828 0.132 Uiso 1 1 calc R . .
H54C H 0.5397 0.7162 1.0124 0.132 Uiso 1 1 calc R . .

loop_
_atom_site_aniso_label
_atom_site_aniso_U_11
_atom_site_aniso_U_22
_atom_site_aniso_U_33
_atom_site_aniso_U_23
_atom_site_aniso_U_13
_atom_site_aniso_U_12
Dy1 0.0184(2) 0.0146(2) 0.0162(2) 0.0014(2) -0.00248(17) 0.00093(16)
Dy2 0.01683(19) 0.01553(18) 0.0160(2) 0.00032(19) -0.00314(17) -0.00008(15)
Dy3 0.0180(2) 0.01487(18) 0.0160(2) 0.00132(19) -0.00336(17) -0.00093(15)
Dy4 0.0178(2) 0.0133(2) 0.0163(2) 0.0017(2) -0.00249(17) -0.00012(15)
O1 0.019(3) 0.026(3) 0.012(3) 0.001(3) -0.003(2) -0.004(2)
O2 0.018(3) 0.021(3) 0.013(3) -0.002(3) 0.003(2) 0.004(3)
N1 0.019(5) 0.016(4) 0.026(6) 0.000(4) 0.002(3) 0.001(3)
N2 0.024(4) 0.019(4) 0.012(4) -0.001(3) 0.001(3) 0.002(3)
N3 0.023(4) 0.015(4) 0.014(4) 0.002(3) -0.003(3) 0.000(3)
N4 0.023(4) 0.009(4) 0.024(5) 0.004(3) -0.007(3) -0.002(3)
N5 0.025(4) 0.016(3) 0.021(4) 0.005(4) -0.010(4) -0.006(3)
N6 0.017(4) 0.020(4) 0.019(5) 0.005(4) -0.006(3) -0.001(3)
N7 0.017(4) 0.014(4) 0.019(4) -0.002(3) -0.003(3) 0.007(3)
N8 0.025(4) 0.015(4) 0.018(4) 0.006(4) -0.001(3) 0.005(3)
N9 0.029(4) 0.030(4) 0.016(4) -0.009(4) -0.006(3) 0.015(3)
N10 0.026(4) 0.027(5) 0.014(4) 0.010(3) -0.001(3) 0.009(3)
N11 0.025(4) 0.021(4) 0.018(4) -0.002(3) 0.001(3) 0.002(3)
N12 0.020(4) 0.022(4) 0.011(4) 0.000(4) 0.004(3) -0.005(4)
N13 0.012(4) 0.019(4) 0.017(4) 0.008(3) -0.001(3) 0.001(3)
N14 0.024(4) 0.030(5) 0.021(5) -0.001(4) -0.010(3) 0.009(3)
N15 0.018(4) 0.016(4) 0.022(5) -0.003(4) -0.005(3) -0.001(3)
N16 0.029(4) 0.020(4) 0.018(4) -0.001(4) -0.004(4) 0.000(3)
N17 0.018(4) 0.010(4) 0.024(5) 0.003(3) -0.005(3) 0.001(3)
N18 0.021(4) 0.016(4) 0.017(4) 0.004(3) -0.002(3) -0.001(3)
N19 0.025(4) 0.026(4) 0.010(4) -0.004(3) -0.001(3) -0.001(3)
N20 0.028(5) 0.019(5) 0.016(5) 0.002(4) -0.006(3) -0.001(3)
N21 0.021(4) 0.024(4) 0.018(5) 0.001(3) -0.002(3) -0.009(3)
O3 0.025(3) 0.018(3) 0.025(4) 0.000(3) 0.001(3) -0.004(2)
O4 0.029(3) 0.026(4) 0.012(3) 0.001(3) -0.004(2) 0.007(3)
O5 0.033(4) 0.039(4) 0.031(4) -0.001(3) -0.005(3) -0.017(3)
N22 0.022(4) 0.017(4) 0.048(6) -0.009(4) 0.014(4) -0.006(3)
O6 0.032(4) 0.021(4) 0.014(4) 0.009(3) 0.000(3) 0.002(3)
O7 0.020(3) 0.031(4) 0.027(4) 0.000(3) -0.009(3) 0.004(3)
O8 0.053(5) 0.060(5) 0.028(5) 0.008(4) 0.017(4) -0.005(4)
N23 0.030(5) 0.026(5) 0.022(5) 0.003(4) 0.000(3) -0.002(4)
O9 0.024(3) 0.041(4) 0.024(4) 0.010(3) -0.005(3) -0.010(3)
O10 0.021(4) 0.042(4) 0.022(4) 0.006(3) -0.007(3) -0.005(3)
O11 0.037(4) 0.069(6) 0.026(4) 0.007(4) 0.005(3) -0.027(4)
N24 0.036(5) 0.027(5) 0.023(6) 0.000(4) 0.002(4) -0.014(4)
O12 0.035(4) 0.030(4) 0.022(4) 0.004(3) -0.007(3) -0.006(3)
O13 0.034(4) 0.053(5) 0.020(4) 0.006(3) -0.011(3) -0.017(3)
O14 0.046(5) 0.070(6) 0.047(5) 0.018(4) 0.006(4) -0.028(4)
N25 0.023(4) 0.030(5) 0.016(5) -0.003(3) -0.003(3) -0.004(3)
O15 0.022(3) 0.024(4) 0.029(4) 0.007(3) -0.006(3) -0.001(3)
O16 0.028(4) 0.022(4) 0.025(4) 0.002(3) -0.003(3) -0.001(3)
O17 0.031(4) 0.035(4) 0.049(5) 0.002(3) -0.001(3) -0.024(3)
N26 0.031(5) 0.034(5) 0.017(5) 0.003(4) 0.000(4) -0.007(4)
O18 0.024(4) 0.027(4) 0.025(4) -0.006(3) -0.005(3) 0.000(3)
O19 0.017(3) 0.031(4) 0.028(4) 0.003(3) 0.005(3) -0.001(3)
O20 0.041(4) 0.065(5) 0.016(4) -0.006(4) 0.001(3) -0.007(4)
O21 0.027(4) 0.033(4) 0.018(3) -0.005(3) -0.003(3) -0.003(3)
O22 0.028(4) 0.029(4) 0.035(4) 0.007(3) 0.000(3) -0.012(3)
C1 0.025(5) 0.028(5) 0.019(5) 0.006(4) 0.003(4) -0.007(4)
C2 0.020(5) 0.033(6) 0.040(7) 0.016(5) -0.002(4) 0.005(4)
C3 0.031(5) 0.037(6) 0.036(6) 0.000(5) -0.003(5) 0.012(4)
C4 0.026(6) 0.047(7) 0.024(6) 0.004(5) -0.004(4) -0.002(5)
C5 0.015(5) 0.018(5) 0.016(5) 0.003(4) -0.003(3) 0.002(3)
C6 0.019(5) 0.022(5) 0.022(5) 0.007(4) 0.003(4) 0.000(4)
C7 0.025(5) 0.021(6) 0.017(6) 0.006(4) 0.004(4) 0.002(4)
C8 0.035(6) 0.023(6) 0.011(5) -0.009(4) -0.002(4) 0.005(4)
C9 0.065(8) 0.035(7) 0.038(8) -0.001(6) -0.009(6) 0.028(6)
C10 0.079(9) 0.035(7) 0.029(7) -0.014(5) -0.003(6) 0.019(6)
C11 0.063(7) 0.034(6) 0.014(5) -0.008(5) 0.004(5) 0.019(5)
C12 0.038(6) 0.026(6) 0.031(6) -0.014(5) -0.002(5) 0.010(4)
C13 0.031(6) 0.023(5) 0.017(5) 0.005(4) -0.013(4) -0.003(4)
C14 0.038(6) 0.032(6) 0.023(5) -0.009(5) -0.010(5) -0.003(4)
C15 0.031(5) 0.016(6) 0.030(7) -0.007(5) -0.002(4) 0.003(4)
C16 0.037(6) 0.013(5) 0.024(6) 0.004(4) 0.008(4) 0.004(4)
C17 0.009(4) 0.028(5) 0.012(4) -0.004(4) 0.003(3) -0.005(3)
C18 0.018(5) 0.016(5) 0.014(5) -0.004(4) 0.003(3) -0.002(3)
C19 0.015(5) 0.014(5) 0.026(5) 0.001(4) 0.003(4) 0.001(3)
C20 0.021(5) 0.020(5) 0.015(5) 0.001(4) -0.003(4) 0.003(4)
C21 0.038(6) 0.009(5) 0.040(7) -0.008(4) -0.006(5) 0.006(4)
C22 0.035(5) 0.023(5) 0.036(6) 0.002(5) -0.003(5) 0.015(4)
C23 0.035(6) 0.025(5) 0.021(5) 0.011(4) -0.003(4) 0.000(4)
C24 0.040(6) 0.021(5) 0.022(6) 0.001(4) -0.013(5) 0.003(4)
C36 0.030(6) 0.017(5) 0.032(6) -0.004(4) -0.004(4) -0.001(4)
C35 0.035(6) 0.029(5) 0.016(5) 0.001(5) -0.006(5) -0.002(4)
C34 0.041(6) 0.022(6) 0.032(7) -0.012(5) 0.000(5) 0.006(4)
C33 0.025(6) 0.019(5) 0.031(6) -0.004(4) -0.007(4) 0.002(4)
C32 0.024(5) 0.015(5) 0.018(5) -0.003(4) 0.004(4) -0.004(4)
C31 0.015(5) 0.016(5) 0.019(5) 0.010(4) -0.002(4) -0.003(3)
C30 0.019(5) 0.021(5) 0.025(6) 0.005(4) -0.004(4) -0.005(4)
C29 0.025(5) 0.013(5) 0.030(6) 0.007(4) -0.001(4) -0.002(4)
C28 0.041(6) 0.041(7) 0.021(6) -0.006(5) -0.001(5) 0.012(5)
C27 0.034(5) 0.032(5) 0.044(7) 0.010(6) -0.005(6) 0.020(4)
C26 0.022(5) 0.040(6) 0.025(6) 0.006(5) -0.010(4) 0.002(4)
C25 0.037(6) 0.032(6) 0.016(5) -0.001(4) -0.011(4) 0.002(5)
C37 0.044(6) 0.032(6) 0.012(5) 0.005(4) -0.001(4) 0.007(5)
C38 0.048(7) 0.040(7) 0.027(6) -0.012(5) 0.003(5) 0.012(5)
C39 0.055(7) 0.028(6) 0.034(7) -0.012(5) -0.023(5) 0.012(5)
C40 0.049(6) 0.027(6) 0.018(6) -0.007(4) -0.006(5) 0.017(5)
C41 0.019(5) 0.028(6) 0.023(6) 0.008(5) -0.004(4) 0.002(4)
C42 0.022(5) 0.022(6) 0.015(6) -0.001(4) 0.001(4) 0.003(4)
C43 0.014(5) 0.030(5) 0.025(6) -0.001(4) -0.004(4) 0.004(4)
C44 0.016(5) 0.029(6) 0.018(5) 0.006(4) -0.002(4) 0.001(4)
C45 0.030(6) 0.027(5) 0.021(5) -0.006(4) -0.007(4) 0.006(4)
C46 0.028(5) 0.025(5) 0.033(6) 0.002(5) 0.001(4) 0.011(4)
C47 0.021(5) 0.029(6) 0.024(5) 0.010(4) -0.006(4) -0.001(4)
C48 0.018(5) 0.026(5) 0.017(5) -0.001(4) -0.001(4) -0.001(4)
C49 0.029(5) 0.046(6) 0.029(6) 0.006(5) -0.008(5) -0.005(4)
C50 0.079(9) 0.074(9) 0.045(8) 0.011(7) -0.010(7) -0.050(7)
C51 0.027(6) 0.040(6) 0.043(6) 0.007(5) 0.009(5) -0.004(5)
C52 0.043(6) 0.039(6) 0.056(8) 0.017(6) -0.005(6) -0.019(5)
O23 0.035(4) 0.090(6) 0.034(4) 0.007(4) -0.005(3) -0.005(4)
C53 0.052(7) 0.130(9) 0.072(8) 0.009(7) -0.004(6) 0.003(7)
C54 0.076(11) 0.064(9) 0.12(2) -0.018(9) 0.007(10) -0.008(7)

loop_
_atom_type_symbol
_atom_type_description
_atom_type_scat_dispersion_real
_atom_type_scat_dispersion_imag
_atom_type_scat_source
C C 0.0033 0.0016 'International Tables Vol C Tables 4.2.6.8 and 6.1.1.4'
H H 0.0000 0.0000 'International Tables Vol C Tables 4.2.6.8 and 6.1.1.4'
N N 0.0061 0.0033 'International Tables Vol C Tables 4.2.6.8 and 6.1.1.4'
O O 0.0106 0.0060 'International Tables Vol C Tables 4.2.6.8 and 6.1.1.4'
Dy Dy -0.1892 4.4098 'International Tables Vol C Tables 4.2.6.8 and 6.1.1.4'

loop_
_geom_angle_atom_site_label_1
_geom_angle_atom_site_label_2
_geom_angle_atom_site_label_3
_geom_angle
_geom_angle_site_symmetry_1
_geom_angle_site_symmetry_3
O21 Dy1 N2 76.5(2) . .
O21 Dy1 O6 105.7(2) . .
N2 Dy1 O6 137.9(2) . .
O21 Dy1 O3 141.7(2) . .
N2 Dy1 O3 127.7(2) . .
O6 Dy1 O3 76.7(2) . .
O21 Dy1 N7 77.5(2) . .
N2 Dy1 N7 82.9(2) . .
O6 Dy1 N7 139.1(2) . .
O3 Dy1 N7 77.2(2) . .
O21 Dy1 O4 142.4(2) . .
N2 Dy1 O4 75.8(2) . .
O6 Dy1 O4 111.9(2) . .
O3 Dy1 O4 52.4(2) . .
N7 Dy1 O4 74.3(2) . .
O21 Dy1 O7 140.9(2) . .
N2 Dy1 O7 99.7(2) . .
O6 Dy1 O7 51.8(2) . .
O3 Dy1 O7 70.8(2) . .
N7 Dy1 O7 141.3(2) . .
O4 Dy1 O7 69.1(2) . .
O21 Dy1 N6 73.9(2) . .
N2 Dy1 N6 142.0(2) . .
O6 Dy1 N6 73.9(2) . .
O3 Dy1 N6 70.2(2) . .
N7 Dy1 N6 67.9(2) . .
O4 Dy1 N6 116.3(2) . .
O7 Dy1 N6 118.3(2) . .
O21 Dy1 N1 70.7(2) . .
N2 Dy1 N1 67.9(2) . .
O6 Dy1 N1 73.3(2) . .
O3 Dy1 N1 141.6(2) . .
N7 Dy1 N1 140.7(3) . .
O4 Dy1 N1 119.9(2) . .
O7 Dy1 N1 71.9(2) . .
N6 Dy1 N1 121.9(2) . .
O21 Dy1 N21 151.1(2) . .
N2 Dy1 N21 101.9(2) . .
O6 Dy1 N21 94.7(2) . .
O3 Dy1 N21 26.0(2) . .
N7 Dy1 N21 73.7(2) . .
O4 Dy1 N21 26.46(19) . .
O7 Dy1 N21 68.0(2) . .
N6 Dy1 N21 92.9(2) . .
N1 Dy1 N21 136.1(2) . .
O21 Dy1 N22 125.7(2) . .
N2 Dy1 N22 120.0(2) . .
O6 Dy1 N22 26.2(2) . .
O3 Dy1 N22 72.0(2) . .
N7 Dy1 N22 148.8(2) . .
O4 Dy1 N22 90.3(2) . .
O7 Dy1 N22 25.6(2) . .
N6 Dy1 N22 96.7(3) . .
N1 Dy1 N22 70.4(2) . .
N21 Dy1 N22 80.6(2) . .
O21 Dy1 Dy2 87.15(14) . .
N2 Dy1 Dy2 43.53(17) . .
O6 Dy1 Dy2 167.15(16) . .
O3 Dy1 Dy2 93.81(15) . .
N7 Dy1 Dy2 43.48(16) . .
O4 Dy1 Dy2 55.28(13) . .
O7 Dy1 Dy2 117.13(14) . .
N6 Dy1 Dy2 111.3(2) . .
N1 Dy1 Dy2 111.24(19) . .
N21 Dy1 Dy2 73.61(15) . .
N22 Dy1 Dy2 142.38(17) . .
O1 Dy2 O2 70.93(17) . .
O1 Dy2 O9 155.7(2) . .
O2 Dy2 O9 133.3(2) . .
O1 Dy2 O10 152.7(2) . .
O2 Dy2 O10 81.8(2) . .
O9 Dy2 O10 51.6(2) . .
O1 Dy2 N8 83.7(2) . .
O2 Dy2 N8 132.5(2) . .
O9 Dy2 N8 77.0(2) . .
O10 Dy2 N8 115.7(2) . .
O1 Dy2 N3 83.5(2) . .
O2 Dy2 N3 131.7(2) . .
O9 Dy2 N3 79.3(2) . .
O10 Dy2 N3 116.8(2) . .
N8 Dy2 N3 81.8(2) . .
O1 Dy2 N5 99.9(2) . .
O2 Dy2 N5 79.1(2) . .
O9 Dy2 N5 88.4(2) . .
O10 Dy2 N5 75.0(2) . .
N8 Dy2 N5 146.2(3) . .
N3 Dy2 N5 65.5(3) . .
O1 Dy2 N10 98.8(2) . .
O2 Dy2 N10 78.6(2) . .
O9 Dy2 N10 86.9(2) . .
O10 Dy2 N10 74.4(2) . .
N8 Dy2 N10 66.1(2) . .
N3 Dy2 N10 147.2(2) . .
N5 Dy2 N10 144.2(3) . .
O1 Dy2 N23 177.5(3) . .
O2 Dy2 N23 107.0(2) . .
O9 Dy2 N23 26.4(2) . .
O10 Dy2 N23 25.2(2) . .
N8 Dy2 N23 97.0(3) . .
N3 Dy2 N23 99.0(3) . .
N5 Dy2 N23 80.9(2) . .
N10 Dy2 N23 79.3(2) . .
O1 Dy2 Dy3 35.86(15) . .
O2 Dy2 Dy3 35.08(15) . .
O9 Dy2 Dy3 168.38(17) . .
O10 Dy2 Dy3 116.83(15) . .
N8 Dy2 Dy3 111.11(17) . .
N3 Dy2 Dy3 109.55(16) . .
N5 Dy2 Dy3 88.61(14) . .
N10 Dy2 Dy3 88.97(17) . .
N23 Dy2 Dy3 142.0(2) . .
O1 Dy2 Dy1 72.85(15) . .
O2 Dy2 Dy1 143.78(15) . .
O9 Dy2 Dy1 82.91(16) . .
O10 Dy2 Dy1 134.47(15) . .
N8 Dy2 Dy1 41.79(18) . .
N3 Dy2 Dy1 41.52(16) . .
N5 Dy2 Dy1 106.9(2) . .
N10 Dy2 Dy1 107.69(16) . .
N23 Dy2 Dy1 109.3(2) . .
Dy3 Dy2 Dy1 108.699(11) . .
O2 Dy3 O1 69.79(18) . .
O2 Dy3 O13 158.8(2) . .
O1 Dy3 O13 131.3(2) . .
O2 Dy3 O12 148.6(2) . .
O1 Dy3 O12 78.8(2) . .
O13 Dy3 O12 52.5(2) . .
O2 Dy3 N12 83.4(2) . .
O1 Dy3 N12 131.7(2) . .
O13 Dy3 N12 82.0(2) . .
O12 Dy3 N12 120.2(2) . .
O2 Dy3 N17 83.2(2) . .
O1 Dy3 N17 131.1(2) . .
O13 Dy3 N17 79.6(2) . .
O12 Dy3 N17 118.3(2) . .
N12 Dy3 N17 81.6(2) . .
O2 Dy3 N16 95.7(2) . .
O1 Dy3 N16 77.1(2) . .
O13 Dy3 N16 88.4(2) . .
O12 Dy3 N16 75.6(3) . .
N12 Dy3 N16 147.0(3) . .
N17 Dy3 N16 65.6(3) . .
O2 Dy3 N11 95.6(2) . .
O1 Dy3 N11 77.2(2) . .
O13 Dy3 N11 92.3(2) . .
O12 Dy3 N11 78.1(2) . .
N12 Dy3 N11 66.0(2) . .
N17 Dy3 N11 147.5(2) . .
N16 Dy3 N11 146.2(3) . .
O2 Dy3 N24 174.2(2) . .
O1 Dy3 N24 105.0(2) . .
O13 Dy3 N24 26.3(2) . .
O12 Dy3 N24 26.2(2) . .
N12 Dy3 N24 102.3(2) . .
N17 Dy3 N24 98.9(3) . .
N16 Dy3 N24 80.3(2) . .
N11 Dy3 N24 85.5(2) . .
O2 Dy3 Dy2 35.14(15) . .
O1 Dy3 Dy2 34.67(15) . .
O13 Dy3 Dy2 165.91(16) . .
O12 Dy3 Dy2 113.47(16) . .
N12 Dy3 Dy2 109.25(17) . .
N17 Dy3 Dy2 109.90(16) . .
N16 Dy3 Dy2 86.33(14) . .
N11 Dy3 Dy2 84.94(16) . .
N24 Dy3 Dy2 139.61(19) . .
O2 Dy3 Dy4 73.06(15) . .
O1 Dy3 Dy4 142.85(15) . .
O13 Dy3 Dy4 85.83(16) . .
O12 Dy3 Dy4 138.33(16) . .
N12 Dy3 Dy4 41.57(18) . .
N17 Dy3 Dy4 41.35(15) . .
N16 Dy3 Dy4 106.6(2) . .
N11 Dy3 Dy4 107.16(17) . .
N24 Dy3 Dy4 112.1(2) . .
Dy2 Dy3 Dy4 108.191(11) . .
O19 Dy4 O22 96.5(2) . .
O19 Dy4 N18 137.3(2) . .
O22 Dy4 N18 87.4(2) . .
O19 Dy4 N13 140.1(2) . .
O22 Dy4 N13 82.0(2) . .
N18 Dy4 N13 82.7(2) . .
O19 Dy4 O18 52.9(2) . .
O22 Dy4 O18 136.1(2) . .
N18 Dy4 O18 96.4(2) . .
N13 Dy4 O18 141.9(2) . .
O19 Dy4 O16 77.4(2) . .
O22 Dy4 O16 139.8(2) . .
N18 Dy4 O16 124.1(2) . .
N13 Dy4 O16 78.6(2) . .
O18 Dy4 O16 70.5(2) . .
O19 Dy4 O15 112.3(2) . .
O22 Dy4 O15 151.2(2) . .
N18 Dy4 O15 72.8(2) . .
N13 Dy4 O15 75.1(2) . .
O18 Dy4 O15 68.4(2) . .
O16 Dy4 O15 51.6(2) . .
O19 Dy4 N15 74.6(3) . .
O22 Dy4 N15 70.0(2) . .
N18 Dy4 N15 144.2(3) . .
N13 Dy4 N15 67.3(3) . .
O18 Dy4 N15 119.2(2) . .
O16 Dy4 N15 70.0(2) . .
O15 Dy4 N15 115.1(2) . .
O19 Dy4 N20 74.2(2) . .
O22 Dy4 N20 72.8(2) . .
N18 Dy4 N20 66.4(3) . .
N13 Dy4 N20 140.3(2) . .
O18 Dy4 N20 69.1(2) . .
O16 Dy4 N20 139.2(2) . .
O15 Dy4 N20 115.4(2) . .
N15 Dy4 N20 127.5(2) . .
O19 Dy4 N26 26.4(2) . .
O22 Dy4 N26 117.9(2) . .
N18 Dy4 N26 118.5(2) . .
N13 Dy4 N26 149.8(2) . .
O18 Dy4 N26 26.5(2) . .
O16 Dy4 N26 71.7(2) . .
O15 Dy4 N26 90.2(2) . .
N15 Dy4 N26 96.9(3) . .
N20 Dy4 N26 69.8(2) . .
O19 Dy4 N25 95.0(2) . .
O22 Dy4 N25 156.0(2) . .
N18 Dy4 N25 98.4(2) . .
N13 Dy4 N25 75.7(2) . .
O18 Dy4 N25 66.7(2) . .
O16 Dy4 N25 25.9(2) . .
O15 Dy4 N25 25.7(2) . .
N15 Dy4 N25 92.9(2) . .
N20 Dy4 N25 130.9(2) . .
N26 Dy4 N25 79.8(2) . .
O19 Dy4 Dy3 166.48(14) . .
O22 Dy4 Dy3 97.05(16) . .
N18 Dy4 Dy3 43.49(17) . .
N13 Dy4 Dy3 43.10(16) . .
O18 Dy4 Dy3 115.54(15) . .
O16 Dy4 Dy3 92.31(15) . .
O15 Dy4 Dy3 54.22(15) . .
N15 Dy4 Dy3 110.4(2) . .
N20 Dy4 Dy3 109.75(19) . .
N26 Dy4 Dy3 141.60(17) . .
N25 Dy4 Dy3 72.55(15) . .
Dy2 O1 Dy3 109.5(2) . .
Dy2 O1 H1O 120.3 . .
Dy3 O1 H1O 119.3 . .
Dy3 O2 Dy2 109.8(3) . .
Dy3 O2 H2O 119.9 . .
Dy2 O2 H2O 118.9 . .
C13 N1 C17 116.2(8) . .
C13 N1 Dy1 128.3(6) . .
C17 N1 Dy1 115.5(6) . .
C18 N2 N3 104.9(7) . .
C18 N2 Dy1 118.7(6) . .
N3 N2 Dy1 136.0(5) . .
C19 N3 N2 105.0(7) . .
C19 N3 Dy2 116.7(6) . .
N2 N3 Dy2 137.2(5) . .
C19 N4 C18 102.1(7) . .
C20 N5 C24 116.2(7) . .
C20 N5 Dy2 120.4(6) . .
C24 N5 Dy2 123.4(6) . .
C1 N6 C5 116.4(7) . .
C1 N6 Dy1 127.5(7) . .
C5 N6 Dy1 115.9(6) . .
C6 N7 N8 105.6(7) . .
C6 N7 Dy1 117.1(6) . .
N8 N7 Dy1 135.7(5) . .
C7 N8 N7 105.3(7) . .
C7 N8 Dy2 117.2(6) . .
N7 N8 Dy2 137.3(5) . .
C6 N9 C7 101.2(7) . .
C12 N10 C8 117.2(8) . .
C12 N10 Dy2 123.9(6) . .
C8 N10 Dy2 118.6(6) . .
C37 N11 C41 118.9(8) . .
C37 N11 Dy3 122.7(6) . .
C41 N11 Dy3 117.8(6) . .
C42 N12 N13 104.3(8) . .
C42 N12 Dy3 117.4(6) . .
N13 N12 Dy3 138.2(6) . .
C43 N13 N12 105.3(7) . .
C43 N13 Dy4 116.2(6) . .
N12 N13 Dy4 135.9(5) . .
C43 N14 C42 102.0(8) . .
C44 N15 C48 118.7(8) . .
C44 N15 Dy4 116.1(6) . .
C48 N15 Dy4 124.7(6) . .
C29 N16 C25 116.8(7) . .
C29 N16 Dy3 119.1(6) . .
C25 N16 Dy3 123.8(6) . .
C30 N17 N18 104.2(7) . .
C30 N17 Dy3 117.9(6) . .
N18 N17 Dy3 137.9(5) . .
C31 N18 N17 105.9(7) . .
C31 N18 Dy4 116.2(6) . .
N17 N18 Dy4 134.5(5) . .
C31 N19 C30 101.1(7) . .
C36 N20 C32 118.8(8) . .
C36 N20 Dy4 124.7(6) . .
C32 N20 Dy4 116.2(6) . .
O5 N21 O3 122.3(8) . .
O5 N21 O4 123.2(8) . .
O3 N21 O4 114.4(7) . .
O5 N21 Dy1 176.8(7) . .
O3 N21 Dy1 56.6(4) . .
O4 N21 Dy1 57.9(4) . .
N21 O3 Dy1 97.4(5) . .
N21 O4 Dy1 95.7(4) . .
O8 N22 O7 122.9(8) . .
O8 N22 O6 120.4(9) . .
O7 N22 O6 116.7(9) . .
O8 N22 Dy1 176.3(7) . .
O7 N22 Dy1 60.6(5) . .
O6 N22 Dy1 56.1(5) . .
N22 O6 Dy1 97.7(6) . .
N22 O7 Dy1 93.9(5) . .
O11 N23 O10 125.7(10) . .
O11 N23 O9 117.5(9) . .
O10 N23 O9 116.9(8) . .
O11 N23 Dy2 174.0(8) . .
O10 N23 Dy2 60.1(5) . .
O9 N23 Dy2 56.8(4) . .
N23 O9 Dy2 96.9(5) . .
N23 O10 Dy2 94.7(6) . .
O14 N24 O12 120.5(10) . .
O14 N24 O13 122.7(8) . .
O12 N24 O13 116.7(8) . .
O14 N24 Dy3 179.5(8) . .
O12 N24 Dy3 59.6(4) . .
O13 N24 Dy3 57.2(4) . .
N24 O12 Dy3 94.2(6) . .
N24 O13 Dy3 96.5(5) . .
O17 N25 O15 122.4(8) . .
O17 N25 O16 120.8(8) . .
O15 N25 O16 116.8(7) . .
O17 N25 Dy4 178.6(7) . .
O15 N25 Dy4 59.0(4) . .
O16 N25 Dy4 57.8(4) . .
N25 O15 Dy4 95.3(5) . .
N25 O16 Dy4 96.3(5) . .
O20 N26 O19 121.5(8) . .
O20 N26 O18 122.4(8) . .
O19 N26 O18 116.1(8) . .
O20 N26 Dy4 178.4(7) . .
O19 N26 Dy4 56.9(4) . .
O18 N26 Dy4 59.2(4) . .
N26 O18 Dy4 94.3(5) . .
N26 O19 Dy4 96.7(5) . .
C49 O21 Dy1 125.2(5) . .
C49 O21 H21O 112.8 . .
Dy1 O21 H21O 110.5 . .
C51 O22 Dy4 130.6(6) . .
C51 O22 H22O 110.9 . .
Dy4 O22 H22O 111.7 . .
N6 C1 C2 122.9(9) . .
N6 C1 H1 118.6 . .
C2 C1 H1 118.6 . .
C1 C2 C3 120.0(9) . .
C1 C2 H2 120.0 . .
C3 C2 H2 120.0 . .
C4 C3 C2 118.6(9) . .
C4 C3 H3 120.7 . .
C2 C3 H3 120.7 . .
C3 C4 C5 119.2(10) . .
C3 C4 H4 120.4 . .
C5 C4 H4 120.4 . .
N6 C5 C4 123.0(8) . .
N6 C5 C6 115.7(8) . .
C4 C5 C6 121.3(9) . .
N9 C6 N7 113.4(8) . .
N9 C6 C5 124.4(8) . .
N7 C6 C5 122.2(8) . .
N8 C7 N9 114.4(9) . .
N8 C7 C8 122.5(10) . .
N9 C7 C8 123.1(10) . .
N10 C8 C9 123.0(10) . .
N10 C8 C7 115.4(9) . .
C9 C8 C7 121.5(11) . .
C8 C9 C10 118.0(10) . .
C8 C9 H9 121.0 . .
C10 C9 H9 121.0 . .
C11 C10 C9 119.9(10) . .
C11 C10 H10 120.1 . .
C9 C10 H10 120.1 . .
C10 C11 C12 118.8(10) . .
C10 C11 H11 120.6 . .
C12 C11 H11 120.6 . .
N10 C12 C11 123.1(9) . .
N10 C12 H12 118.5 . .
C11 C12 H12 118.5 . .
N1 C13 C14 125.3(9) . .
N1 C13 H13 117.3 . .
C14 C13 H13 117.3 . .
C13 C14 C15 117.3(9) . .
C13 C14 H14 121.3 . .
C15 C14 H14 121.3 . .
C16 C15 C14 119.8(10) . .
C16 C15 H15 120.1 . .
C14 C15 H15 120.1 . .
C15 C16 C17 118.2(9) . .
C15 C16 H16 120.9 . .
C17 C16 H16 120.9 . .
N1 C17 C16 123.1(8) . .
N1 C17 C18 116.9(8) . .
C16 C17 C18 120.0(8) . .
N4 C18 N2 113.6(7) . .
N4 C18 C17 125.8(8) . .
N2 C18 C17 120.6(8) . .
N4 C19 N3 114.4(8) . .
N4 C19 C20 124.2(8) . .
N3 C19 C20 121.3(8) . .
N5 C20 C21 122.6(9) . .
N5 C20 C19 115.1(7) . .
C21 C20 C19 122.3(9) . .
C22 C21 C20 120.2(9) . .
C22 C21 H21 119.9 . .
C20 C21 H21 119.9 . .
C21 C22 C23 117.4(8) . .
C21 C22 H22 121.3 . .
C23 C22 H22 121.3 . .
C24 C23 C22 119.4(9) . .
C24 C23 H23 120.3 . .
C22 C23 H23 120.3 . .
C23 C24 N5 124.2(9) . .
C23 C24 H24 117.9 . .
N5 C24 H24 117.9 . .
N20 C36 C35 122.3(9) . .
N20 C36 H36 118.8 . .
C35 C36 H36 118.8 . .
C34 C35 C36 118.9(10) . .
C34 C35 H35 120.5 . .
C36 C35 H35 120.5 . .
C35 C34 C33 118.9(10) . .
C35 C34 H34 120.6 . .
C33 C34 H34 120.6 . .
C32 C33 C34 119.2(9) . .
C32 C33 H33 120.4 . .
C34 C33 H33 120.4 . .
N20 C32 C33 121.7(9) . .
N20 C32 C31 115.2(8) . .
C33 C32 C31 123.0(9) . .
N18 C31 N19 113.8(8) . .
N18 C31 C32 122.4(8) . .
N19 C31 C32 123.7(8) . .
N17 C30 N19 115.1(8) . .
N17 C30 C29 121.0(9) . .
N19 C30 C29 123.8(8) . .
N16 C29 C28 121.4(9) . .
N16 C29 C30 116.2(8) . .
C28 C29 C30 122.4(10) . .
C27 C28 C29 120.0(10) . .
C27 C28 H28 120.0 . .
C29 C28 H28 120.0 . .
C26 C27 C28 118.5(9) . .
C26 C27 H27 120.8 . .
C28 C27 H27 120.8 . .
C25 C26 C27 118.7(9) . .
C25 C26 H26 120.7 . .
C27 C26 H26 120.7 . .
N16 C25 C26 124.7(9) . .
N16 C25 H25 117.7 . .
C26 C25 H25 117.7 . .
N11 C37 C38 122.2(9) . .
N11 C37 H37 118.9 . .
C38 C37 H37 118.9 . .
C39 C38 C37 119.6(10) . .
C39 C38 H38 120.2 . .
C37 C38 H38 120.2 . .
C38 C39 C40 118.7(10) . .
C38 C39 H39 120.6 . .
C40 C39 H39 120.6 . .
C39 C40 C41 120.4(10) . .
C39 C40 H40 119.8 . .
C41 C40 H40 119.8 . .
N11 C41 C40 120.1(10) . .
N11 C41 C42 116.5(10) . .
C40 C41 C42 123.2(10) . .
N14 C42 N12 114.7(9) . .
N14 C42 C41 123.5(10) . .
N12 C42 C41 121.7(10) . .
N14 C43 N13 113.6(8) . .
N14 C43 C44 124.7(8) . .
N13 C43 C44 121.7(8) . .
N15 C44 C45 122.1(9) . .
N15 C44 C43 117.0(8) . .
C45 C44 C43 120.7(9) . .
C44 C45 C46 119.6(9) . .
C44 C45 H45 120.2 . .
C46 C45 H45 120.2 . .
C47 C46 C45 118.5(8) . .
C47 C46 H46 120.8 . .
C45 C46 H46 120.8 . .
C46 C47 C48 119.2(8) . .
C46 C47 H47 120.4 . .
C48 C47 H47 120.4 . .
N15 C48 C47 121.8(8) . .
N15 C48 H48 119.1 . .
C47 C48 H48 119.1 . .
O21 C49 C50 110.5(8) . .
O21 C49 H49A 109.5 . .
C50 C49 H49A 109.5 . .
O21 C49 H49B 109.5 . .
C50 C49 H49B 109.5 . .
H49A C49 H49B 108.1 . .
C49 C50 H50A 109.5 . .
C49 C50 H50B 109.5 . .
H50A C50 H50B 109.5 . .
C49 C50 H50C 109.5 . .
H50A C50 H50C 109.5 . .
H50B C50 H50C 109.5 . .
O22 C51 C52 112.3(8) . .
O22 C51 H51A 109.1 . .
C52 C51 H51A 109.1 . .
O22 C51 H51B 109.1 . .
C52 C51 H51B 109.1 . .
H51A C51 H51B 107.9 . .
C51 C52 H52A 109.5 . .
C51 C52 H52B 109.5 . .
H52A C52 H52B 109.5 . .
C51 C52 H52C 109.5 . .
H52A C52 H52C 109.5 . .
H52B C52 H52C 109.5 . .
C53 O23 H23O 118.4 . .
O23 C53 C54 117.4(12) . .
O23 C53 H53A 108.0 . .
C54 C53 H53A 108.0 . .
O23 C53 H53B 108.0 . .
C54 C53 H53B 108.0 . .
H53A C53 H53B 107.2 . .
C53 C54 H54A 109.5 . .
C53 C54 H54B 109.5 . .
H54A C54 H54B 109.5 . .
C53 C54 H54C 109.5 . .
H54A C54 H54C 109.5 . .
H54B C54 H54C 109.5 . .

loop_
_geom_bond_atom_site_label_1
_geom_bond_atom_site_label_2
_geom_bond_distance
_geom_bond_site_symmetry_2
Dy1 O21 2.366(6) .
Dy1 N2 2.413(7) .
Dy1 O6 2.420(7) .
Dy1 O3 2.426(6) .
Dy1 N7 2.428(7) .
Dy1 O4 2.452(6) .
Dy1 O7 2.523(7) .
Dy1 N6 2.538(7) .
Dy1 N1 2.575(8) .
Dy1 N21 2.882(7) .
Dy1 N22 2.890(9) .
Dy1 Dy2 5.0012(9) .
Dy2 O1 2.193(6) .
Dy2 O2 2.223(6) .
Dy2 O9 2.430(6) .
Dy2 O10 2.509(7) .
Dy2 N8 2.510(7) .
Dy2 N3 2.522(7) .
Dy2 N5 2.531(6) .
Dy2 N10 2.538(8) .
Dy2 N23 2.884(9) .
Dy2 Dy3 3.6351(6) .
Dy3 O2 2.220(6) .
Dy3 O1 2.259(5) .
Dy3 O13 2.416(6) .
Dy3 O12 2.470(7) .
Dy3 N12 2.509(8) .
Dy3 N17 2.511(8) .
Dy3 N16 2.548(6) .
Dy3 N11 2.553(7) .
Dy3 N24 2.856(9) .
Dy3 Dy4 5.0254(9) .
Dy4 O19 2.400(7) .
Dy4 O22 2.417(6) .
Dy4 N18 2.434(7) .
Dy4 N13 2.449(7) .
Dy4 O18 2.452(6) .
Dy4 O16 2.462(6) .
Dy4 O15 2.489(6) .
Dy4 N15 2.558(7) .
Dy4 N20 2.570(8) .
Dy4 N26 2.846(8) .
Dy4 N25 2.892(8) .
O1 H1O 0.8499 .
O2 H2O 0.8499 .
N1 C13 1.317(12) .
N1 C17 1.346(11) .
N2 C18 1.353(10) .
N2 N3 1.375(9) .
N3 C19 1.341(10) .
N4 C19 1.327(11) .
N4 C18 1.334(11) .
N5 C20 1.335(11) .
N5 C24 1.357(12) .
N6 C1 1.335(12) .
N6 C5 1.375(12) .
N7 C6 1.343(11) .
N7 N8 1.379(10) .
N8 C7 1.316(12) .
N9 C6 1.342(11) .
N9 C7 1.361(12) .
N10 C12 1.330(12) .
N10 C8 1.354(12) .
N11 C37 1.326(11) .
N11 C41 1.353(12) .
N12 C42 1.332(12) .
N12 N13 1.367(10) .
N13 C43 1.342(11) .
N14 C43 1.319(11) .
N14 C42 1.320(12) .
N15 C44 1.324(12) .
N15 C48 1.356(12) .
N16 C29 1.334(12) .
N16 C25 1.345(12) .
N17 C30 1.336(11) .
N17 N18 1.393(10) .
N18 C31 1.341(11) .
N19 C31 1.350(11) .
N19 C30 1.352(12) .
N20 C36 1.339(12) .
N20 C32 1.342(11) .
N21 O5 1.206(9) .
N21 O3 1.272(9) .
N21 O4 1.290(9) .
N22 O8 1.232(11) .
N22 O7 1.249(11) .
N22 O6 1.289(9) .
N23 O11 1.232(11) .
N23 O10 1.233(10) .
N23 O9 1.290(12) .
N24 O14 1.221(10) .
N24 O12 1.264(10) .
N24 O13 1.274(11) .
N25 O17 1.228(9) .
N25 O15 1.261(9) .
N25 O16 1.271(9) .
N26 O20 1.218(10) .
N26 O19 1.273(10) .
N26 O18 1.274(10) .
O21 C49 1.433(10) .
O21 H21O 0.8500 .
O22 C51 1.430(11) .
O22 H22O 0.8500 .
C1 C2 1.373(13) .
C1 H1 0.9500 .
C2 C3 1.378(14) .
C2 H2 0.9500 .
C3 C4 1.364(13) .
C3 H3 0.9500 .
C4 C5 1.374(13) .
C4 H4 0.9500 .
C5 C6 1.459(12) .
C7 C8 1.461(13) .
C8 C9 1.382(15) .
C9 C10 1.390(17) .
C9 H9 0.9500 .
C10 C11 1.350(15) .
C10 H10 0.9500 .
C11 C12 1.397(12) .
C11 H11 0.9500 .
C12 H12 0.9500 .
C13 C14 1.369(12) .
C13 H13 0.9500 .
C14 C15 1.382(14) .
C14 H14 0.9500 .
C15 C16 1.360(13) .
C15 H15 0.9500 .
C16 C17 1.391(11) .
C16 H16 0.9500 .
C17 C18 1.485(11) .
C19 C20 1.464(12) .
C20 C21 1.383(11) .
C21 C22 1.375(14) .
C21 H21 0.9500 .
C22 C23 1.383(14) .
C22 H22 0.9500 .
C23 C24 1.352(12) .
C23 H23 0.9500 .
C24 H24 0.9500 .
C36 C35 1.392(12) .
C36 H36 0.9500 .
C35 C34 1.363(14) .
C35 H35 0.9500 .
C34 C33 1.398(13) .
C34 H34 0.9500 .
C33 C32 1.378(12) .
C33 H33 0.9500 .
C32 C31 1.444(12) .
C30 C29 1.463(13) .
C29 C28 1.387(12) .
C28 C27 1.373(16) .
C28 H28 0.9500 .
C27 C26 1.362(15) .
C27 H27 0.9500 .
C26 C25 1.349(13) .
C26 H26 0.9500 .
C25 H25 0.9500 .
C37 C38 1.381(13) .
C37 H37 0.9500 .
C38 C39 1.349(14) .
C38 H38 0.9500 .
C39 C40 1.367(15) .
C39 H39 0.9500 .
C40 C41 1.382(14) .
C40 H40 0.9500 .
C41 C42 1.453(13) .
C43 C44 1.467(12) .
C44 C45 1.368(13) .
C45 C46 1.401(13) .
C45 H45 0.9500 .
C46 C47 1.356(13) .
C46 H46 0.9500 .
C47 C48 1.388(12) .
C47 H47 0.9500 .
C48 H48 0.9500 .
C49 C50 1.528(13) .
C49 H49A 0.9900 .
C49 H49B 0.9900 .
C50 H50A 0.9800 .
C50 H50B 0.9800 .
C50 H50C 0.9800 .
C51 C52 1.514(14) .
C51 H51A 0.9900 .
C51 H51B 0.9900 .
C52 H52A 0.9800 .
C52 H52B 0.9800 .
C52 H52C 0.9800 .
O23 C53 1.429(15) .
O23 H23O 0.8500 .
C53 C54 1.49(2) .
C53 H53A 0.9900 .
C53 H53B 0.9900 .
C54 H54A 0.9800 .
C54 H54B 0.9800 .
C54 H54C 0.9800 .

loop_
_geom_hbond_atom_site_label_D
_geom_hbond_atom_site_label_H
_geom_hbond_atom_site_label_A
_geom_hbond_distance_DH
_geom_hbond_distance_HA
_geom_hbond_distance_DA
_geom_hbond_angle_DHA
_geom_hbond_site_symmetry_A
O1 H1O O4 0.85 2.32 2.960(8) 132.2 .
O2 H2O O15 0.85 2.29 2.928(8) 131.9 .
O21 H21O O23 0.85 1.88 2.678(9) 156.3 .
O22 H22O O7 0.85 2.35 3.136(9) 153.0 4_755
O23 H23O O9 0.85 2.00 2.850(9) 176.8 .

loop_
_geom_torsion_atom_site_label_1
_geom_torsion_atom_site_label_2
_geom_torsion_atom_site_label_3
_geom_torsion_atom_site_label_4
_geom_torsion
_geom_torsion_site_symmetry_1
_geom_torsion_site_symmetry_2
_geom_torsion_site_symmetry_3
_geom_torsion_site_symmetry_4
O21 Dy1 Dy2 O1 179.2(2) . . . .
N2 Dy1 Dy2 O1 105.8(3) . . . .
O6 Dy1 Dy2 O1 2.7(7) . . . .
O3 Dy1 Dy2 O1 -39.1(2) . . . .
N7 Dy1 Dy2 O1 -106.0(3) . . . .
O4 Dy1 Dy2 O1 -1.3(2) . . . .
O7 Dy1 Dy2 O1 31.2(2) . . . .
N6 Dy1 Dy2 O1 -109.3(2) . . . .
N1 Dy1 Dy2 O1 111.2(2) . . . .
N21 Dy1 Dy2 O1 -22.6(2) . . . .
N22 Dy1 Dy2 O1 26.0(3) . . . .
O21 Dy1 Dy2 O2 178.4(3) . . . .
N2 Dy1 Dy2 O2 105.0(3) . . . .
O6 Dy1 Dy2 O2 1.9(7) . . . .
O3 Dy1 Dy2 O2 -39.9(3) . . . .
N7 Dy1 Dy2 O2 -106.8(3) . . . .
O4 Dy1 Dy2 O2 -2.1(3) . . . .
O7 Dy1 Dy2 O2 30.4(3) . . . .
N6 Dy1 Dy2 O2 -110.1(3) . . . .
N1 Dy1 Dy2 O2 110.3(3) . . . .
N21 Dy1 Dy2 O2 -23.4(3) . . . .
N22 Dy1 Dy2 O2 25.2(3) . . . .
O21 Dy1 Dy2 O9 -2.4(2) . . . .
N2 Dy1 Dy2 O9 -75.8(3) . . . .
O6 Dy1 Dy2 O9 -178.9(7) . . . .
O3 Dy1 Dy2 O9 139.3(2) . . . .
N7 Dy1 Dy2 O9 72.4(3) . . . .
O4 Dy1 Dy2 O9 177.1(2) . . . .
O7 Dy1 Dy2 O9 -150.4(2) . . . .
N6 Dy1 Dy2 O9 69.1(2) . . . .
N1 Dy1 Dy2 O9 -70.5(2) . . . .
N21 Dy1 Dy2 O9 155.8(2) . . . .
N22 Dy1 Dy2 O9 -155.7(3) . . . .
O21 Dy1 Dy2 O10 -1.5(3) . . . .
N2 Dy1 Dy2 O10 -74.9(3) . . . .
O6 Dy1 Dy2 O10 -178.0(7) . . . .
O3 Dy1 Dy2 O10 140.2(3) . . . .
N7 Dy1 Dy2 O10 73.3(3) . . . .
O4 Dy1 Dy2 O10 178.0(3) . . . .
O7 Dy1 Dy2 O10 -149.5(3) . . . .
N6 Dy1 Dy2 O10 70.0(3) . . . .
N1 Dy1 Dy2 O10 -69.6(3) . . . .
N21 Dy1 Dy2 O10 156.6(3) . . . .
N22 Dy1 Dy2 O10 -154.8(3) . . . .
O21 Dy1 Dy2 N8 -80.8(3) . . . .
N2 Dy1 Dy2 N8 -154.2(3) . . . .
O6 Dy1 Dy2 N8 102.7(7) . . . .
O3 Dy1 Dy2 N8 60.9(3) . . . .
N7 Dy1 Dy2 N8 -6.0(4) . . . .
O4 Dy1 Dy2 N8 98.7(3) . . . .
O7 Dy1 Dy2 N8 131.2(3) . . . .
N6 Dy1 Dy2 N8 -9.3(3) . . . .
N1 Dy1 Dy2 N8 -148.9(3) . . . .
N21 Dy1 Dy2 N8 77.4(3) . . . .
N22 Dy1 Dy2 N8 125.9(3) . . . .
O21 Dy1 Dy2 N3 79.5(3) . . . .
N2 Dy1 Dy2 N3 6.1(3) . . . .
O6 Dy1 Dy2 N3 -97.1(7) . . . .
O3 Dy1 Dy2 N3 -138.9(3) . . . .
N7 Dy1 Dy2 N3 154.3(3) . . . .
O4 Dy1 Dy2 N3 -101.0(3) . . . .
O7 Dy1 Dy2 N3 -68.5(3) . . . .
N6 Dy1 Dy2 N3 150.9(3) . . . .
N1 Dy1 Dy2 N3 11.4(3) . . . .
N21 Dy1 Dy2 N3 -122.4(3) . . . .
N22 Dy1 Dy2 N3 -73.8(3) . . . .
O21 Dy1 Dy2 N5 83.8(2) . . . .
N2 Dy1 Dy2 N5 10.4(3) . . . .
O6 Dy1 Dy2 N5 -92.7(7) . . . .
O3 Dy1 Dy2 N5 -134.6(2) . . . .
N7 Dy1 Dy2 N5 158.6(3) . . . .
O4 Dy1 Dy2 N5 -96.7(2) . . . .
O7 Dy1 Dy2 N5 -64.2(2) . . . .
N6 Dy1 Dy2 N5 155.2(2) . . . .
N1 Dy1 Dy2 N5 15.7(2) . . . .
N21 Dy1 Dy2 N5 -118.1(2) . . . .
N22 Dy1 Dy2 N5 -69.5(3) . . . .
O21 Dy1 Dy2 N10 -86.8(2) . . . .
N2 Dy1 Dy2 N10 -160.2(3) . . . .
O6 Dy1 Dy2 N10 96.7(7) . . . .
O3 Dy1 Dy2 N10 54.8(2) . . . .
N7 Dy1 Dy2 N10 -12.0(3) . . . .
O4 Dy1 Dy2 N10 92.7(3) . . . .
O7 Dy1 Dy2 N10 125.2(3) . . . .
N6 Dy1 Dy2 N10 -15.3(2) . . . .
N1 Dy1 Dy2 N10 -154.9(3) . . . .
N21 Dy1 Dy2 N10 71.3(2) . . . .
N22 Dy1 Dy2 N10 119.9(3) . . . .
O21 Dy1 Dy2 N23 -2.3(2) . . . .
N2 Dy1 Dy2 N23 -75.6(3) . . . .
O6 Dy1 Dy2 N23 -178.8(7) . . . .
O3 Dy1 Dy2 N23 139.4(2) . . . .
N7 Dy1 Dy2 N23 72.6(3) . . . .
O4 Dy1 Dy2 N23 177.2(3) . . . .
O7 Dy1 Dy2 N23 -150.3(3) . . . .
N6 Dy1 Dy2 N23 69.2(2) . . . .
N1 Dy1 Dy2 N23 -70.3(3) . . . .
N21 Dy1 Dy2 N23 155.9(2) . . . .
N22 Dy1 Dy2 N23 -155.5(3) . . . .
O21 Dy1 Dy2 Dy3 178.11(15) . . . .
N2 Dy1 Dy2 Dy3 104.7(2) . . . .
O6 Dy1 Dy2 Dy3 1.6(7) . . . .
O3 Dy1 Dy2 Dy3 -40.21(14) . . . .
N7 Dy1 Dy2 Dy3 -107.0(2) . . . .
O4 Dy1 Dy2 Dy3 -2.39(17) . . . .
O7 Dy1 Dy2 Dy3 30.13(17) . . . .
N6 Dy1 Dy2 Dy3 -110.40(16) . . . .
N1 Dy1 Dy2 Dy3 110.06(18) . . . .
N21 Dy1 Dy2 Dy3 -23.71(16) . . . .
N22 Dy1 Dy2 Dy3 24.9(2) . . . .
O1 Dy2 Dy3 O2 177.9(4) . . . .
O9 Dy2 Dy3 O2 2.3(8) . . . .
O10 Dy2 Dy3 O2 -0.6(3) . . . .
N8 Dy2 Dy3 O2 135.2(3) . . . .
N3 Dy2 Dy3 O2 -136.2(3) . . . .
N5 Dy2 Dy3 O2 -72.9(3) . . . .
N10 Dy2 Dy3 O2 71.4(3) . . . .
N23 Dy2 Dy3 O2 0.3(4) . . . .
Dy1 Dy2 Dy3 O2 179.7(3) . . . .
O2 Dy2 Dy3 O1 -177.9(4) . . . .
O9 Dy2 Dy3 O1 -175.6(8) . . . .
O10 Dy2 Dy3 O1 -178.5(3) . . . .
N8 Dy2 Dy3 O1 -42.7(3) . . . .
N3 Dy2 Dy3 O1 45.8(3) . . . .
N5 Dy2 Dy3 O1 109.1(3) . . . .
N10 Dy2 Dy3 O1 -106.6(3) . . . .
N23 Dy2 Dy3 O1 -177.6(4) . . . .
Dy1 Dy2 Dy3 O1 1.8(3) . . . .
O1 Dy2 Dy3 O13 4.4(8) . . . .
O2 Dy2 Dy3 O13 -173.6(8) . . . .
O9 Dy2 Dy3 O13 -171.3(12) . . . .
O10 Dy2 Dy3 O13 -174.1(7) . . . .
N8 Dy2 Dy3 O13 -38.4(7) . . . .
N3 Dy2 Dy3 O13 50.2(7) . . . .
N5 Dy2 Dy3 O13 113.5(8) . . . .
N10 Dy2 Dy3 O13 -102.2(7) . . . .
N23 Dy2 Dy3 O13 -173.3(8) . . . .
Dy1 Dy2 Dy3 O13 6.1(7) . . . .
O1 Dy2 Dy3 O12 -0.1(3) . . . .
O2 Dy2 Dy3 O12 -178.0(3) . . . .
O9 Dy2 Dy3 O12 -175.7(8) . . . .
O10 Dy2 Dy3 O12 -178.6(3) . . . .
N8 Dy2 Dy3 O12 -42.8(3) . . . .
N3 Dy2 Dy3 O12 45.8(2) . . . .
N5 Dy2 Dy3 O12 109.1(3) . . . .
N10 Dy2 Dy3 O12 -106.6(2) . . . .
N23 Dy2 Dy3 O12 -177.7(3) . . . .
Dy1 Dy2 Dy3 O12 1.70(17) . . . .
O1 Dy2 Dy3 N12 -137.2(3) . . . .
O2 Dy2 Dy3 N12 44.9(3) . . . .
O9 Dy2 Dy3 N12 47.2(8) . . . .
O10 Dy2 Dy3 N12 44.3(3) . . . .
N8 Dy2 Dy3 N12 -179.9(3) . . . .
N3 Dy2 Dy3 N12 -91.4(3) . . . .
N5 Dy2 Dy3 N12 -28.1(3) . . . .
N10 Dy2 Dy3 N12 116.2(2) . . . .
N23 Dy2 Dy3 N12 45.2(3) . . . .
Dy1 Dy2 Dy3 N12 -135.44(19) . . . .
O1 Dy2 Dy3 N17 135.0(3) . . . .
O2 Dy2 Dy3 N17 -43.0(3) . . . .
O9 Dy2 Dy3 N17 -40.7(8) . . . .
O10 Dy2 Dy3 N17 -43.5(2) . . . .
N8 Dy2 Dy3 N17 92.2(3) . . . .
N3 Dy2 Dy3 N17 -179.2(3) . . . .
N5 Dy2 Dy3 N17 -115.9(3) . . . .
N10 Dy2 Dy3 N17 28.4(2) . . . .
N23 Dy2 Dy3 N17 -42.7(3) . . . .
Dy1 Dy2 Dy3 N17 136.74(17) . . . .
O1 Dy2 Dy3 N16 72.5(3) . . . .
O2 Dy2 Dy3 N16 -105.4(3) . . . .
O9 Dy2 Dy3 N16 -103.1(8) . . . .
O10 Dy2 Dy3 N16 -106.0(3) . . . .
N8 Dy2 Dy3 N16 29.8(3) . . . .
N3 Dy2 Dy3 N16 118.4(3) . . . .
N5 Dy2 Dy3 N16 -178.3(4) . . . .
N10 Dy2 Dy3 N16 -34.0(3) . . . .
N23 Dy2 Dy3 N16 -105.1(3) . . . .
Dy1 Dy2 Dy3 N16 74.3(2) . . . .
O1 Dy2 Dy3 N11 -74.8(3) . . . .
O2 Dy2 Dy3 N11 107.3(3) . . . .
O9 Dy2 Dy3 N11 109.6(8) . . . .
O10 Dy2 Dy3 N11 106.7(2) . . . .
N8 Dy2 Dy3 N11 -117.5(3) . . . .
N3 Dy2 Dy3 N11 -29.0(2) . . . .
N5 Dy2 Dy3 N11 34.4(3) . . . .
N10 Dy2 Dy3 N11 178.7(3) . . . .
N23 Dy2 Dy3 N11 107.6(3) . . . .
Dy1 Dy2 Dy3 N11 -73.01(17) . . . .
O1 Dy2 Dy3 N24 2.1(4) . . . .
O2 Dy2 Dy3 N24 -175.8(4) . . . .
O9 Dy2 Dy3 N24 -173.5(8) . . . .
O10 Dy2 Dy3 N24 -176.4(3) . . . .
N8 Dy2 Dy3 N24 -40.6(3) . . . .
N3 Dy2 Dy3 N24 47.9(3) . . . .
N5 Dy2 Dy3 N24 111.2(3) . . . .
N10 Dy2 Dy3 N24 -104.5(3) . . . .
N23 Dy2 Dy3 N24 -175.5(4) . . . .
Dy1 Dy2 Dy3 N24 3.9(3) . . . .
O1 Dy2 Dy3 Dy4 178.8(3) . . . .
O2 Dy2 Dy3 Dy4 0.9(3) . . . .
O9 Dy2 Dy3 Dy4 3.2(8) . . . .
O10 Dy2 Dy3 Dy4 0.28(17) . . . .
N8 Dy2 Dy3 Dy4 136.1(2) . . . .
N3 Dy2 Dy3 Dy4 -135.37(17) . . . .
N5 Dy2 Dy3 Dy4 -72.1(2) . . . .
N10 Dy2 Dy3 Dy4 72.23(16) . . . .
N23 Dy2 Dy3 Dy4 1.2(3) . . . .
Dy1 Dy2 Dy3 Dy4 -179.431(11) . . . .
O2 Dy3 Dy4 O19 -6.5(7) . . . .
O1 Dy3 Dy4 O19 -5.9(7) . . . .
O13 Dy3 Dy4 O19 171.6(7) . . . .
O12 Dy3 Dy4 O19 171.4(7) . . . .
N12 Dy3 Dy4 O19 -105.8(7) . . . .
N17 Dy3 Dy4 O19 92.7(7) . . . .
N16 Dy3 Dy4 O19 84.6(7) . . . .
N11 Dy3 Dy4 O19 -97.3(7) . . . .
N24 Dy3 Dy4 O19 170.7(7) . . . .
Dy2 Dy3 Dy4 O19 -7.0(7) . . . .
O2 Dy3 Dy4 O22 174.5(2) . . . .
O1 Dy3 Dy4 O22 175.1(3) . . . .
O13 Dy3 Dy4 O22 -7.4(2) . . . .
O12 Dy3 Dy4 O22 -7.6(3) . . . .
N12 Dy3 Dy4 O22 75.2(3) . . . .
N17 Dy3 Dy4 O22 -86.3(3) . . . .
N16 Dy3 Dy4 O22 -94.5(2) . . . .
N11 Dy3 Dy4 O22 83.7(2) . . . .
N24 Dy3 Dy4 O22 -8.4(2) . . . .
Dy2 Dy3 Dy4 O22 173.96(15) . . . .
O2 Dy3 Dy4 N18 -106.9(3) . . . .
O1 Dy3 Dy4 N18 -106.3(3) . . . .
O13 Dy3 Dy4 N18 71.2(3) . . . .
O12 Dy3 Dy4 N18 71.0(3) . . . .
N12 Dy3 Dy4 N18 153.8(3) . . . .
N17 Dy3 Dy4 N18 -7.7(3) . . . .
N16 Dy3 Dy4 N18 -15.8(3) . . . .
N11 Dy3 Dy4 N18 162.3(3) . . . .
N24 Dy3 Dy4 N18 70.3(3) . . . .
Dy2 Dy3 Dy4 N18 -107.4(2) . . . .
O2 Dy3 Dy4 N13 104.3(3) . . . .
O1 Dy3 Dy4 N13 104.9(3) . . . .
O13 Dy3 Dy4 N13 -77.6(3) . . . .
O12 Dy3 Dy4 N13 -77.8(3) . . . .
N12 Dy3 Dy4 N13 5.0(4) . . . .
N17 Dy3 Dy4 N13 -156.5(3) . . . .
N16 Dy3 Dy4 N13 -164.7(3) . . . .
N11 Dy3 Dy4 N13 13.5(3) . . . .
N24 Dy3 Dy4 N13 -78.6(3) . . . .
Dy2 Dy3 Dy4 N13 103.8(2) . . . .
O2 Dy3 Dy4 O18 -35.8(2) . . . .
O1 Dy3 Dy4 O18 -35.1(3) . . . .
O13 Dy3 Dy4 O18 142.4(2) . . . .
O12 Dy3 Dy4 O18 142.2(3) . . . .
N12 Dy3 Dy4 O18 -135.0(3) . . . .
N17 Dy3 Dy4 O18 63.5(3) . . . .
N16 Dy3 Dy4 O18 55.3(2) . . . .
N11 Dy3 Dy4 O18 -126.5(2) . . . .
N24 Dy3 Dy4 O18 141.4(3) . . . .
Dy2 Dy3 Dy4 O18 -36.27(17) . . . .
O2 Dy3 Dy4 O16 33.7(2) . . . .
O1 Dy3 Dy4 O16 34.3(3) . . . .
O13 Dy3 Dy4 O16 -148.2(2) . . . .
O12 Dy3 Dy4 O16 -148.4(3) . . . .
N12 Dy3 Dy4 O16 -65.6(3) . . . .
N17 Dy3 Dy4 O16 132.9(3) . . . .
N16 Dy3 Dy4 O16 124.7(2) . . . .
N11 Dy3 Dy4 O16 -57.1(2) . . . .
N24 Dy3 Dy4 O16 -149.2(2) . . . .
Dy2 Dy3 Dy4 O16 33.16(14) . . . .
O2 Dy3 Dy4 O15 -3.6(2) . . . .
O1 Dy3 Dy4 O15 -3.0(3) . . . .
O13 Dy3 Dy4 O15 174.5(2) . . . .
O12 Dy3 Dy4 O15 174.3(3) . . . .
N12 Dy3 Dy4 O15 -102.9(3) . . . .
N17 Dy3 Dy4 O15 95.6(3) . . . .
N16 Dy3 Dy4 O15 87.4(2) . . . .
N11 Dy3 Dy4 O15 -94.4(2) . . . .
N24 Dy3 Dy4 O15 173.5(3) . . . .
Dy2 Dy3 Dy4 O15 -4.16(18) . . . .
O2 Dy3 Dy4 N15 103.2(2) . . . .
O1 Dy3 Dy4 N15 103.8(3) . . . .
O13 Dy3 Dy4 N15 -78.7(2) . . . .
O12 Dy3 Dy4 N15 -78.9(3) . . . .
N12 Dy3 Dy4 N15 3.9(3) . . . .
N17 Dy3 Dy4 N15 -157.6(3) . . . .
N16 Dy3 Dy4 N15 -165.7(2) . . . .
N11 Dy3 Dy4 N15 12.4(2) . . . .
N24 Dy3 Dy4 N15 -79.6(2) . . . .
Dy2 Dy3 Dy4 N15 102.68(16) . . . .
O2 Dy3 Dy4 N20 -111.3(2) . . . .
O1 Dy3 Dy4 N20 -110.7(3) . . . .
O13 Dy3 Dy4 N20 66.8(2) . . . .
O12 Dy3 Dy4 N20 66.6(3) . . . .
N12 Dy3 Dy4 N20 149.4(3) . . . .
N17 Dy3 Dy4 N20 -12.1(3) . . . .
N16 Dy3 Dy4 N20 -20.3(2) . . . .
N11 Dy3 Dy4 N20 157.9(2) . . . .
N24 Dy3 Dy4 N20 65.8(3) . . . .
Dy2 Dy3 Dy4 N20 -111.86(17) . . . .
O2 Dy3 Dy4 N26 -29.3(3) . . . .
O1 Dy3 Dy4 N26 -28.6(4) . . . .
O13 Dy3 Dy4 N26 148.9(3) . . . .
O12 Dy3 Dy4 N26 148.7(4) . . . .
N12 Dy3 Dy4 N26 -128.6(4) . . . .
N17 Dy3 Dy4 N26 69.9(4) . . . .
N16 Dy3 Dy4 N26 61.8(3) . . . .
N11 Dy3 Dy4 N26 -120.0(3) . . . .
N24 Dy3 Dy4 N26 147.9(3) . . . .
Dy2 Dy3 Dy4 N26 -29.8(3) . . . .
O2 Dy3 Dy4 N25 16.7(2) . . . .
O1 Dy3 Dy4 N25 17.3(3) . . . .
O13 Dy3 Dy4 N25 -165.2(2) . . . .
O12 Dy3 Dy4 N25 -165.4(3) . . . .
N12 Dy3 Dy4 N25 -82.6(3) . . . .
N17 Dy3 Dy4 N25 115.9(3) . . . .
N16 Dy3 Dy4 N25 107.8(2) . . . .
N11 Dy3 Dy4 N25 -74.1(2) . . . .
N24 Dy3 Dy4 N25 -166.1(2) . . . .
Dy2 Dy3 Dy4 N25 16.19(16) . . . .
O2 Dy2 O1 Dy3 1.3(3) . . . .
O9 Dy2 O1 Dy3 177.9(4) . . . .
O10 Dy2 O1 Dy3 2.9(6) . . . .
N8 Dy2 O1 Dy3 140.4(3) . . . .
N3 Dy2 O1 Dy3 -137.1(3) . . . .
N5 Dy2 O1 Dy3 -73.5(3) . . . .
N10 Dy2 O1 Dy3 75.9(3) . . . .
N23 Dy2 O1 Dy3 35(5) . . . .
Dy1 Dy2 O1 Dy3 -178.2(3) . . . .
O2 Dy3 O1 Dy2 -1.3(3) . . . .
O13 Dy3 O1 Dy2 -178.6(2) . . . .
O12 Dy3 O1 Dy2 179.9(3) . . . .
N12 Dy3 O1 Dy2 59.2(4) . . . .
N17 Dy3 O1 Dy2 -62.0(4) . . . .
N16 Dy3 O1 Dy2 -102.4(3) . . . .
N11 Dy3 O1 Dy2 99.7(3) . . . .
N24 Dy3 O1 Dy2 -178.6(2) . . . .
Dy4 Dy3 O1 Dy2 -1.9(4) . . . .
O1 Dy3 O2 Dy2 1.2(3) . . . .
O13 Dy3 O2 Dy2 175.7(5) . . . .
O12 Dy3 O2 Dy2 3.5(5) . . . .
N12 Dy3 O2 Dy2 -137.9(3) . . . .
N17 Dy3 O2 Dy2 139.8(3) . . . .
N16 Dy3 O2 Dy2 75.2(3) . . . .
N11 Dy3 O2 Dy2 -72.9(3) . . . .
N24 Dy3 O2 Dy2 28(2) . . . .
Dy4 Dy3 O2 Dy2 -179.1(2) . . . .
O1 Dy2 O2 Dy3 -1.3(3) . . . .
O9 Dy2 O2 Dy3 -179.4(2) . . . .
O10 Dy2 O2 Dy3 179.5(3) . . . .
N8 Dy2 O2 Dy3 -63.0(4) . . . .
N3 Dy2 O2 Dy3 60.8(4) . . . .
N5 Dy2 O2 Dy3 103.3(3) . . . .
N10 Dy2 O2 Dy3 -104.8(3) . . . .
N23 Dy2 O2 Dy3 -179.8(2) . . . .
Dy1 Dy2 O2 Dy3 -0.5(4) . . . .
O21 Dy1 N1 C13 95.1(8) . . . .
N2 Dy1 N1 C13 178.0(8) . . . .
O6 Dy1 N1 C13 -18.7(8) . . . .
O3 Dy1 N1 C13 -58.8(9) . . . .
N7 Dy1 N1 C13 133.0(8) . . . .
O4 Dy1 N1 C13 -124.8(7) . . . .
O7 Dy1 N1 C13 -73.2(8) . . . .
N6 Dy1 N1 C13 39.4(9) . . . .
N21 Dy1 N1 C13 -97.9(8) . . . .
N22 Dy1 N1 C13 -46.2(8) . . . .
Dy2 Dy1 N1 C13 174.0(7) . . . .
O21 Dy1 N1 C17 -82.1(6) . . . .
N2 Dy1 N1 C17 0.7(6) . . . .
O6 Dy1 N1 C17 164.1(6) . . . .
O3 Dy1 N1 C17 124.0(6) . . . .
N7 Dy1 N1 C17 -44.2(7) . . . .
O4 Dy1 N1 C17 58.0(7) . . . .
O7 Dy1 N1 C17 109.6(6) . . . .
N6 Dy1 N1 C17 -137.8(6) . . . .
N21 Dy1 N1 C17 84.9(7) . . . .
N22 Dy1 N1 C17 136.6(6) . . . .
Dy2 Dy1 N1 C17 -3.2(6) . . . .
O21 Dy1 N2 C18 77.5(6) . . . .
O6 Dy1 N2 C18 -21.1(7) . . . .
O3 Dy1 N2 C18 -135.9(5) . . . .
N7 Dy1 N2 C18 156.3(6) . . . .
O4 Dy1 N2 C18 -128.1(6) . . . .
O7 Dy1 N2 C18 -62.8(6) . . . .
N6 Dy1 N2 C18 117.1(6) . . . .
N1 Dy1 N2 C18 3.1(6) . . . .
N21 Dy1 N2 C18 -132.1(6) . . . .
N22 Dy1 N2 C18 -46.2(6) . . . .
Dy2 Dy1 N2 C18 177.7(7) . . . .
O21 Dy1 N2 N3 -110.9(8) . . . .
O6 Dy1 N2 N3 150.5(7) . . . .
O3 Dy1 N2 N3 35.7(8) . . . .
N7 Dy1 N2 N3 -32.1(7) . . . .
O4 Dy1 N2 N3 43.4(7) . . . .
O7 Dy1 N2 N3 108.8(7) . . . .
N6 Dy1 N2 N3 -71.3(9) . . . .
N1 Dy1 N2 N3 174.7(8) . . . .
N21 Dy1 N2 N3 39.5(8) . . . .
N22 Dy1 N2 N3 125.4(7) . . . .
Dy2 Dy1 N2 N3 -10.7(6) . . . .
C18 N2 N3 C19 0.9(8) . . . .
Dy1 N2 N3 C19 -171.4(6) . . . .
C18 N2 N3 Dy2 -165.8(6) . . . .
Dy1 N2 N3 Dy2 21.9(12) . . . .
O1 Dy2 N3 C19 112.1(6) . . . .
O2 Dy2 N3 C19 55.0(7) . . . .
O9 Dy2 N3 C19 -85.1(6) . . . .
O10 Dy2 N3 C19 -48.6(6) . . . .
N8 Dy2 N3 C19 -163.3(6) . . . .
N5 Dy2 N3 C19 8.1(5) . . . .
N10 Dy2 N3 C19 -151.8(5) . . . .
N23 Dy2 N3 C19 -67.5(6) . . . .
Dy3 Dy2 N3 C19 87.1(6) . . . .
Dy1 Dy2 N3 C19 -176.4(7) . . . .
O1 Dy2 N3 N2 -82.3(8) . . . .
O2 Dy2 N3 N2 -139.5(7) . . . .
O9 Dy2 N3 N2 80.5(8) . . . .
O10 Dy2 N3 N2 117.0(7) . . . .
N8 Dy2 N3 N2 2.3(8) . . . .
N5 Dy2 N3 N2 173.7(8) . . . .
N10 Dy2 N3 N2 13.8(10) . . . .
N23 Dy2 N3 N2 98.1(8) . . . .
Dy3 Dy2 N3 N2 -107.3(7) . . . .
Dy1 Dy2 N3 N2 -10.9(6) . . . .
O1 Dy2 N5 C20 -82.5(6) . . . .
O2 Dy2 N5 C20 -150.7(7) . . . .
O9 Dy2 N5 C20 74.6(6) . . . .
O10 Dy2 N5 C20 125.1(6) . . . .
N8 Dy2 N5 C20 11.1(9) . . . .
N3 Dy2 N5 C20 -4.4(6) . . . .
N10 Dy2 N5 C20 157.1(6) . . . .
N23 Dy2 N5 C20 100.0(7) . . . .
Dy3 Dy2 N5 C20 -116.6(6) . . . .
Dy1 Dy2 N5 C20 -7.5(7) . . . .
O1 Dy2 N5 C24 97.1(7) . . . .
O2 Dy2 N5 C24 28.9(7) . . . .
O9 Dy2 N5 C24 -105.9(7) . . . .
O10 Dy2 N5 C24 -55.4(7) . . . .
N8 Dy2 N5 C24 -169.4(6) . . . .
N3 Dy2 N5 C24 175.1(8) . . . .
N10 Dy2 N5 C24 -23.4(9) . . . .
N23 Dy2 N5 C24 -80.5(7) . . . .
Dy3 Dy2 N5 C24 62.9(7) . . . .
Dy1 Dy2 N5 C24 172.0(7) . . . .
O21 Dy1 N6 C1 -95.4(7) . . . .
N2 Dy1 N6 C1 -135.7(7) . . . .
O6 Dy1 N6 C1 16.6(7) . . . .
O3 Dy1 N6 C1 98.0(7) . . . .
N7 Dy1 N6 C1 -178.3(8) . . . .
O4 Dy1 N6 C1 123.5(7) . . . .
O7 Dy1 N6 C1 44.2(7) . . . .
N1 Dy1 N6 C1 -41.2(8) . . . .
N21 Dy1 N6 C1 110.7(7) . . . .
N22 Dy1 N6 C1 29.9(7) . . . .
Dy2 Dy1 N6 C1 -175.8(6) . . . .
O21 Dy1 N6 C5 90.2(6) . . . .
N2 Dy1 N6 C5 50.0(7) . . . .
O6 Dy1 N6 C5 -157.8(6) . . . .
O3 Dy1 N6 C5 -76.4(6) . . . .
N7 Dy1 N6 C5 7.3(5) . . . .
O4 Dy1 N6 C5 -50.9(6) . . . .
O7 Dy1 N6 C5 -130.2(6) . . . .
N1 Dy1 N6 C5 144.4(6) . . . .
N21 Dy1 N6 C5 -63.7(6) . . . .
N22 Dy1 N6 C5 -144.5(6) . . . .
Dy2 Dy1 N6 C5 9.8(6) . . . .
O21 Dy1 N7 C6 -87.2(6) . . . .
N2 Dy1 N7 C6 -164.9(6) . . . .
O6 Dy1 N7 C6 12.4(8) . . . .
O3 Dy1 N7 C6 63.8(6) . . . .
O4 Dy1 N7 C6 118.0(6) . . . .
O7 Dy1 N7 C6 98.5(7) . . . .
N6 Dy1 N7 C6 -9.7(6) . . . .
N1 Dy1 N7 C6 -123.6(6) . . . .
N21 Dy1 N7 C6 90.4(6) . . . .
N22 Dy1 N7 C6 54.9(8) . . . .
Dy2 Dy1 N7 C6 173.7(8) . . . .
O21 Dy1 N7 N8 109.6(8) . . . .
N2 Dy1 N7 N8 31.9(8) . . . .
O6 Dy1 N7 N8 -150.8(7) . . . .
O3 Dy1 N7 N8 -99.4(8) . . . .
O4 Dy1 N7 N8 -45.3(8) . . . .
O7 Dy1 N7 N8 -64.8(9) . . . .
N6 Dy1 N7 N8 -172.9(9) . . . .
N1 Dy1 N7 N8 73.1(9) . . . .
N21 Dy1 N7 N8 -72.8(8) . . . .
N22 Dy1 N7 N8 -108.3(8) . . . .
Dy2 Dy1 N7 N8 10.4(6) . . . .
C6 N7 N8 C7 0.1(9) . . . .
Dy1 N7 N8 C7 164.6(6) . . . .
C6 N7 N8 Dy2 174.0(6) . . . .
Dy1 N7 N8 Dy2 -21.5(13) . . . .
O1 Dy2 N8 C7 -104.6(7) . . . .
O2 Dy2 N8 C7 -47.7(8) . . . .
O9 Dy2 N8 C7 90.3(7) . . . .
O10 Dy2 N8 C7 55.3(7) . . . .
N3 Dy2 N8 C7 171.1(7) . . . .
N5 Dy2 N8 C7 157.0(6) . . . .
N10 Dy2 N8 C7 -2.1(6) . . . .
N23 Dy2 N8 C7 72.9(7) . . . .
Dy3 Dy2 N8 C7 -81.0(7) . . . .
Dy1 Dy2 N8 C7 -175.8(8) . . . .
O1 Dy2 N8 N7 82.0(8) . . . .
O2 Dy2 N8 N7 138.8(7) . . . .
O9 Dy2 N8 N7 -83.2(8) . . . .
O10 Dy2 N8 N7 -118.2(8) . . . .
N3 Dy2 N8 N7 -2.3(8) . . . .
N5 Dy2 N8 N7 -16.5(10) . . . .
N10 Dy2 N8 N7 -175.5(8) . . . .
N23 Dy2 N8 N7 -100.5(8) . . . .
Dy3 Dy2 N8 N7 105.5(8) . . . .
Dy1 Dy2 N8 N7 10.7(6) . . . .
O1 Dy2 N10 C12 -95.8(8) . . . .
O2 Dy2 N10 C12 -27.4(7) . . . .
O9 Dy2 N10 C12 107.9(8) . . . .
O10 Dy2 N10 C12 57.1(8) . . . .
N8 Dy2 N10 C12 -174.9(8) . . . .
N3 Dy2 N10 C12 172.6(7) . . . .
N5 Dy2 N10 C12 25.0(10) . . . .
N23 Dy2 N10 C12 82.5(8) . . . .
Dy3 Dy2 N10 C12 -61.2(8) . . . .
Dy1 Dy2 N10 C12 -170.5(7) . . . .
O1 Dy2 N10 C8 78.4(7) . . . .
O2 Dy2 N10 C8 146.8(7) . . . .
O9 Dy2 N10 C8 -77.8(7) . . . .
O10 Dy2 N10 C8 -128.7(7) . . . .
N8 Dy2 N10 C8 -0.7(7) . . . .
N3 Dy2 N10 C8 -13.2(10) . . . .
N5 Dy2 N10 C8 -160.8(6) . . . .
N23 Dy2 N10 C8 -103.3(7) . . . .
Dy3 Dy2 N10 C8 113.0(7) . . . .
Dy1 Dy2 N10 C8 3.7(7) . . . .
O2 Dy3 N11 C37 97.2(7) . . . .
O1 Dy3 N11 C37 29.5(7) . . . .
O13 Dy3 N11 C37 -102.4(7) . . . .
O12 Dy3 N11 C37 -51.6(7) . . . .
N12 Dy3 N11 C37 177.4(8) . . . .
N17 Dy3 N11 C37 -176.5(6) . . . .
N16 Dy3 N11 C37 -11.9(9) . . . .
N24 Dy3 N11 C37 -77.0(7) . . . .
Dy2 Dy3 N11 C37 63.7(7) . . . .
Dy4 Dy3 N11 C37 171.2(7) . . . .
O2 Dy3 N11 C41 -73.6(6) . . . .
O1 Dy3 N11 C41 -141.3(7) . . . .
O13 Dy3 N11 C41 86.8(7) . . . .
O12 Dy3 N11 C41 137.6(7) . . . .
N12 Dy3 N11 C41 6.6(6) . . . .
N17 Dy3 N11 C41 12.7(9) . . . .
N16 Dy3 N11 C41 177.3(6) . . . .
N24 Dy3 N11 C41 112.2(7) . . . .
Dy2 Dy3 N11 C41 -107.1(6) . . . .
Dy4 Dy3 N11 C41 0.4(7) . . . .
O2 Dy3 N12 C42 94.2(7) . . . .
O1 Dy3 N12 C42 38.9(8) . . . .
O13 Dy3 N12 C42 -101.2(7) . . . .
O12 Dy3 N12 C42 -63.7(7) . . . .
N17 Dy3 N12 C42 178.3(7) . . . .
N16 Dy3 N12 C42 -175.5(6) . . . .
N11 Dy3 N12 C42 -5.0(6) . . . .
N24 Dy3 N12 C42 -84.3(7) . . . .
Dy2 Dy3 N12 C42 70.0(7) . . . .
Dy4 Dy3 N12 C42 166.0(8) . . . .
O2 Dy3 N12 N13 -81.0(8) . . . .
O1 Dy3 N12 N13 -136.3(7) . . . .
O13 Dy3 N12 N13 83.6(8) . . . .
O12 Dy3 N12 N13 121.1(8) . . . .
N17 Dy3 N12 N13 3.1(8) . . . .
N16 Dy3 N12 N13 9.3(11) . . . .
N11 Dy3 N12 N13 179.8(9) . . . .
N24 Dy3 N12 N13 100.4(8) . . . .
Dy2 Dy3 N12 N13 -105.2(8) . . . .
Dy4 Dy3 N12 N13 -9.2(6) . . . .
C42 N12 N13 C43 2.8(9) . . . .
Dy3 N12 N13 C43 178.5(6) . . . .
C42 N12 N13 Dy4 -157.4(6) . . . .
Dy3 N12 N13 Dy4 18.2(13) . . . .
O19 Dy4 N13 C43 -7.4(8) . . . .
O22 Dy4 N13 C43 83.1(6) . . . .
N18 Dy4 N13 C43 171.5(6) . . . .
O18 Dy4 N13 C43 -97.4(6) . . . .
O16 Dy4 N13 C43 -61.5(6) . . . .
O15 Dy4 N13 C43 -114.5(6) . . . .
N15 Dy4 N13 C43 11.4(6) . . . .
N20 Dy4 N13 C43 133.4(6) . . . .
N26 Dy4 N13 C43 -51.1(8) . . . .
N25 Dy4 N13 C43 -87.9(6) . . . .
Dy3 Dy4 N13 C43 -167.5(7) . . . .
O19 Dy4 N13 N12 151.3(7) . . . .
O22 Dy4 N13 N12 -118.2(8) . . . .
N18 Dy4 N13 N12 -29.8(8) . . . .
O18 Dy4 N13 N12 61.3(9) . . . .
O16 Dy4 N13 N12 97.2(8) . . . .
O15 Dy4 N13 N12 44.2(7) . . . .
N15 Dy4 N13 N12 170.2(8) . . . .
N20 Dy4 N13 N12 -67.9(9) . . . .
N26 Dy4 N13 N12 107.6(8) . . . .
N25 Dy4 N13 N12 70.8(8) . . . .
Dy3 Dy4 N13 N12 -8.8(6) . . . .
O19 Dy4 N15 C44 158.8(7) . . . .
O22 Dy4 N15 C44 -98.3(7) . . . .
N18 Dy4 N15 C44 -44.1(8) . . . .
N13 Dy4 N15 C44 -8.8(6) . . . .
O18 Dy4 N15 C44 129.3(6) . . . .
O16 Dy4 N15 C44 76.9(6) . . . .
O15 Dy4 N15 C44 51.0(7) . . . .
N20 Dy4 N15 C44 -145.7(6) . . . .
N26 Dy4 N15 C44 144.5(6) . . . .
N25 Dy4 N15 C44 64.4(6) . . . .
Dy3 Dy4 N15 C44 -8.0(7) . . . .
O19 Dy4 N15 C48 -12.7(6) . . . .
O22 Dy4 N15 C48 90.3(7) . . . .
N18 Dy4 N15 C48 144.4(6) . . . .
N13 Dy4 N15 C48 179.7(7) . . . .
O18 Dy4 N15 C48 -42.2(7) . . . .
O16 Dy4 N15 C48 -94.6(7) . . . .
O15 Dy4 N15 C48 -120.5(6) . . . .
N20 Dy4 N15 C48 42.8(7) . . . .
N26 Dy4 N15 C48 -27.0(7) . . . .
N25 Dy4 N15 C48 -107.1(6) . . . .
Dy3 Dy4 N15 C48 -179.5(6) . . . .
O2 Dy3 N16 C29 76.9(6) . . . .
O1 Dy3 N16 C29 144.6(7) . . . .
O13 Dy3 N16 C29 -82.3(6) . . . .
O12 Dy3 N16 C29 -133.8(6) . . . .
N12 Dy3 N16 C29 -9.8(9) . . . .
N17 Dy3 N16 C29 -3.0(6) . . . .
N11 Dy3 N16 C29 -174.0(6) . . . .
N24 Dy3 N16 C29 -107.5(6) . . . .
Dy2 Dy3 N16 C29 110.8(6) . . . .
Dy4 Dy3 N16 C29 2.9(6) . . . .
O2 Dy3 N16 C25 -97.5(7) . . . .
O1 Dy3 N16 C25 -29.7(7) . . . .
O13 Dy3 N16 C25 103.4(7) . . . .
O12 Dy3 N16 C25 51.8(7) . . . .
N12 Dy3 N16 C25 175.9(6) . . . .
N17 Dy3 N16 C25 -177.4(8) . . . .
N11 Dy3 N16 C25 11.7(9) . . . .
N24 Dy3 N16 C25 78.2(7) . . . .
Dy2 Dy3 N16 C25 -63.6(7) . . . .
Dy4 Dy3 N16 C25 -171.5(7) . . . .
O2 Dy3 N17 C30 -99.1(6) . . . .
O1 Dy3 N17 C30 -43.5(7) . . . .
O13 Dy3 N17 C30 93.3(6) . . . .
O12 Dy3 N17 C30 56.7(7) . . . .
N12 Dy3 N17 C30 176.6(6) . . . .
N16 Dy3 N17 C30 0.3(6) . . . .
N11 Dy3 N17 C30 171.0(6) . . . .
N24 Dy3 N17 C30 75.4(6) . . . .
Dy2 Dy3 N17 C30 -75.8(6) . . . .
Dy4 Dy3 N17 C30 -171.1(7) . . . .
O2 Dy3 N17 N18 85.9(8) . . . .
O1 Dy3 N17 N18 141.4(7) . . . .
O13 Dy3 N17 N18 -81.7(8) . . . .
O12 Dy3 N17 N18 -118.3(7) . . . .
N12 Dy3 N17 N18 1.6(7) . . . .
N16 Dy3 N17 N18 -174.7(8) . . . .
N11 Dy3 N17 N18 -4.0(10) . . . .
N24 Dy3 N17 N18 -99.6(8) . . . .
Dy2 Dy3 N17 N18 109.1(7) . . . .
Dy4 Dy3 N17 N18 13.9(6) . . . .
C30 N17 N18 C31 -0.2(9) . . . .
Dy3 N17 N18 C31 175.2(6) . . . .
C30 N17 N18 Dy4 157.2(6) . . . .
Dy3 N17 N18 Dy4 -27.3(12) . . . .
O19 Dy4 N18 C31 8.4(7) . . . .
O22 Dy4 N18 C31 -88.3(6) . . . .
N13 Dy4 N18 C31 -170.5(6) . . . .
O18 Dy4 N18 C31 47.9(6) . . . .
O16 Dy4 N18 C31 118.6(6) . . . .
O15 Dy4 N18 C31 112.9(6) . . . .
N15 Dy4 N18 C31 -137.9(6) . . . .
N20 Dy4 N18 C31 -15.9(5) . . . .
N26 Dy4 N18 C31 32.3(7) . . . .
N25 Dy4 N18 C31 115.2(6) . . . .
Dy3 Dy4 N18 C31 168.6(7) . . . .
O19 Dy4 N18 N17 -147.3(6) . . . .
O22 Dy4 N18 N17 116.0(7) . . . .
N13 Dy4 N18 N17 33.8(7) . . . .
O18 Dy4 N18 N17 -107.8(7) . . . .
O16 Dy4 N18 N17 -37.1(8) . . . .
O15 Dy4 N18 N17 -42.8(7) . . . .
N15 Dy4 N18 N17 66.4(8) . . . .
N20 Dy4 N18 N17 -171.6(8) . . . .
N26 Dy4 N18 N17 -123.4(7) . . . .
N25 Dy4 N18 N17 -40.5(7) . . . .
Dy3 Dy4 N18 N17 12.9(6) . . . .
O19 Dy4 N20 C36 23.0(7) . . . .
O22 Dy4 N20 C36 -79.1(7) . . . .
N18 Dy4 N20 C36 -173.9(8) . . . .
N13 Dy4 N20 C36 -132.0(7) . . . .
O18 Dy4 N20 C36 78.8(7) . . . .
O16 Dy4 N20 C36 70.7(8) . . . .
O15 Dy4 N20 C36 130.6(7) . . . .
N15 Dy4 N20 C36 -32.6(8) . . . .
N26 Dy4 N20 C36 50.4(7) . . . .
N25 Dy4 N20 C36 105.8(7) . . . .
Dy3 Dy4 N20 C36 -170.5(7) . . . .
O19 Dy4 N20 C32 -151.1(6) . . . .
O22 Dy4 N20 C32 106.7(6) . . . .
N18 Dy4 N20 C32 11.9(6) . . . .
N13 Dy4 N20 C32 53.8(7) . . . .
O18 Dy4 N20 C32 -95.4(6) . . . .
O16 Dy4 N20 C32 -103.5(7) . . . .
O15 Dy4 N20 C32 -43.6(7) . . . .
N15 Dy4 N20 C32 153.2(6) . . . .
N26 Dy4 N20 C32 -123.8(6) . . . .
N25 Dy4 N20 C32 -68.4(7) . . . .
Dy3 Dy4 N20 C32 15.3(6) . . . .
O21 Dy1 N21 O5 -18(12) . . . .
N2 Dy1 N21 O5 -102(12) . . . .
O6 Dy1 N21 O5 117(12) . . . .
O3 Dy1 N21 O5 71(12) . . . .
N7 Dy1 N21 O5 -23(12) . . . .
O4 Dy1 N21 O5 -111(12) . . . .
O7 Dy1 N21 O5 162(12) . . . .
N6 Dy1 N21 O5 43(12) . . . .
N1 Dy1 N21 O5 -172(12) . . . .
N22 Dy1 N21 O5 139(12) . . . .
Dy2 Dy1 N21 O5 -68(12) . . . .
O21 Dy1 N21 O3 -89.5(6) . . . .
N2 Dy1 N21 O3 -173.1(5) . . . .
O6 Dy1 N21 O3 45.8(5) . . . .
N7 Dy1 N21 O3 -94.3(5) . . . .
O4 Dy1 N21 O3 178.2(8) . . . .
O7 Dy1 N21 O3 91.2(5) . . . .
N6 Dy1 N21 O3 -28.3(5) . . . .
N1 Dy1 N21 O3 116.5(5) . . . .
N22 Dy1 N21 O3 68.0(5) . . . .
Dy2 Dy1 N21 O3 -139.7(5) . . . .
O21 Dy1 N21 O4 92.3(6) . . . .
N2 Dy1 N21 O4 8.7(5) . . . .
O6 Dy1 N21 O4 -132.4(5) . . . .
O3 Dy1 N21 O4 -178.2(8) . . . .
N7 Dy1 N21 O4 87.6(5) . . . .
O7 Dy1 N21 O4 -87.0(5) . . . .
N6 Dy1 N21 O4 153.5(5) . . . .
N1 Dy1 N21 O4 -61.7(6) . . . .
N22 Dy1 N21 O4 -110.2(5) . . . .
Dy2 Dy1 N21 O4 42.1(4) . . . .
O5 N21 O3 Dy1 -176.5(7) . . . .
O4 N21 O3 Dy1 1.7(7) . . . .
O21 Dy1 O3 N21 128.7(5) . . . .
N2 Dy1 O3 N21 8.5(6) . . . .
O6 Dy1 O3 N21 -132.8(5) . . . .
N7 Dy1 O3 N21 78.9(5) . . . .
O4 Dy1 O3 N21 -1.0(4) . . . .
O7 Dy1 O3 N21 -78.9(5) . . . .
N6 Dy1 O3 N21 149.8(5) . . . .
N1 Dy1 O3 N21 -93.5(6) . . . .
N22 Dy1 O3 N21 -105.9(5) . . . .
Dy2 Dy1 O3 N21 38.5(5) . . . .
O5 N21 O4 Dy1 176.5(8) . . . .
O3 N21 O4 Dy1 -1.7(7) . . . .
O21 Dy1 O4 N21 -127.6(5) . . . .
N2 Dy1 O4 N21 -171.2(5) . . . .
O6 Dy1 O4 N21 52.5(5) . . . .
O3 Dy1 O4 N21 1.0(4) . . . .
N7 Dy1 O4 N21 -84.7(5) . . . .
O7 Dy1 O4 N21 82.4(5) . . . .
N6 Dy1 O4 N21 -29.8(5) . . . .
N1 Dy1 O4 N21 135.2(5) . . . .
N22 Dy1 O4 N21 67.8(5) . . . .
Dy2 Dy1 O4 N21 -128.5(5) . . . .
O21 Dy1 N22 O8 64(10) . . . .
N2 Dy1 N22 O8 159(10) . . . .
O6 Dy1 N22 O8 19(10) . . . .
O3 Dy1 N22 O8 -78(10) . . . .
N7 Dy1 N22 O8 -69(10) . . . .
O4 Dy1 N22 O8 -128(10) . . . .
O7 Dy1 N22 O8 -161(10) . . . .
N6 Dy1 N22 O8 -11(10) . . . .
N1 Dy1 N22 O8 110(10) . . . .
N21 Dy1 N22 O8 -103(10) . . . .
Dy2 Dy1 N22 O8 -150(10) . . . .
O21 Dy1 N22 O7 -135.5(5) . . . .
N2 Dy1 N22 O7 -40.6(5) . . . .
O6 Dy1 N22 O7 179.4(8) . . . .
O3 Dy1 N22 O7 83.0(5) . . . .
N7 Dy1 N22 O7 92.1(6) . . . .
O4 Dy1 N22 O7 33.0(5) . . . .
N6 Dy1 N22 O7 149.6(5) . . . .
N1 Dy1 N22 O7 -88.8(5) . . . .
N21 Dy1 N22 O7 57.7(5) . . . .
Dy2 Dy1 N22 O7 10.9(6) . . . .
O21 Dy1 N22 O6 45.1(5) . . . .
N2 Dy1 N22 O6 139.9(5) . . . .
O3 Dy1 N22 O6 -96.4(5) . . . .
N7 Dy1 N22 O6 -87.3(6) . . . .
O4 Dy1 N22 O6 -146.4(5) . . . .
O7 Dy1 N22 O6 -179.4(8) . . . .
N6 Dy1 N22 O6 -29.8(5) . . . .
N1 Dy1 N22 O6 91.7(5) . . . .
N21 Dy1 N22 O6 -121.7(5) . . . .
Dy2 Dy1 N22 O6 -168.5(4) . . . .
O8 N22 O6 Dy1 -178.6(7) . . . .
O7 N22 O6 Dy1 -0.6(7) . . . .
O21 Dy1 O6 N22 -143.3(4) . . . .
N2 Dy1 O6 N22 -56.2(6) . . . .
O3 Dy1 O6 N22 76.2(5) . . . .
N7 Dy1 O6 N22 127.7(5) . . . .
O4 Dy1 O6 N22 36.6(5) . . . .
O7 Dy1 O6 N22 0.3(4) . . . .
N6 Dy1 O6 N22 149.0(5) . . . .
N1 Dy1 O6 N22 -79.6(5) . . . .
N21 Dy1 O6 N22 57.4(5) . . . .
Dy2 Dy1 O6 N22 33.1(10) . . . .
O8 N22 O7 Dy1 178.6(7) . . . .
O6 N22 O7 Dy1 0.5(7) . . . .
O21 Dy1 O7 N22 64.6(6) . . . .
N2 Dy1 O7 N22 145.1(5) . . . .
O6 Dy1 O7 N22 -0.3(4) . . . .
O3 Dy1 O7 N22 -88.3(5) . . . .
N7 Dy1 O7 N22 -124.2(5) . . . .
O4 Dy1 O7 N22 -144.3(5) . . . .
N6 Dy1 O7 N22 -34.8(5) . . . .
N1 Dy1 O7 N22 82.3(5) . . . .
N21 Dy1 O7 N22 -115.9(5) . . . .
Dy2 Dy1 O7 N22 -172.6(4) . . . .
O1 Dy2 N23 O11 130(7) . . . .
O2 Dy2 N23 O11 163(7) . . . .
O9 Dy2 N23 O11 -16(7) . . . .
O10 Dy2 N23 O11 165(7) . . . .
N8 Dy2 N23 O11 25(7) . . . .
N3 Dy2 N23 O11 -58(7) . . . .
N5 Dy2 N23 O11 -121(7) . . . .
N10 Dy2 N23 O11 89(7) . . . .
Dy3 Dy2 N23 O11 163(7) . . . .
Dy1 Dy2 N23 O11 -16(7) . . . .
O1 Dy2 N23 O10 -35(5) . . . .
O2 Dy2 N23 O10 -1.7(6) . . . .
O9 Dy2 N23 O10 179.1(9) . . . .
N8 Dy2 N23 O10 -140.1(5) . . . .
N3 Dy2 N23 O10 137.1(5) . . . .
N5 Dy2 N23 O10 73.9(5) . . . .
N10 Dy2 N23 O10 -76.1(5) . . . .
Dy3 Dy2 N23 O10 -1.9(7) . . . .
Dy1 Dy2 N23 O10 178.7(5) . . . .
O1 Dy2 N23 O9 146(5) . . . .
O2 Dy2 N23 O9 179.3(5) . . . .
O10 Dy2 N23 O9 -179.1(9) . . . .
N8 Dy2 N23 O9 40.8(6) . . . .
N3 Dy2 N23 O9 -41.9(6) . . . .
N5 Dy2 N23 O9 -105.1(6) . . . .
N10 Dy2 N23 O9 104.8(5) . . . .
Dy3 Dy2 N23 O9 179.1(4) . . . .
Dy1 Dy2 N23 O9 -0.3(6) . . . .
O11 N23 O9 Dy2 178.2(8) . . . .
O10 N23 O9 Dy2 -0.9(9) . . . .
O1 Dy2 O9 N23 -176.5(5) . . . .
O2 Dy2 O9 N23 -1.0(7) . . . .
O10 Dy2 O9 N23 0.5(5) . . . .
N8 Dy2 O9 N23 -138.2(6) . . . .
N3 Dy2 O9 N23 137.8(6) . . . .
N5 Dy2 O9 N23 72.5(6) . . . .
N10 Dy2 O9 N23 -72.0(5) . . . .
Dy3 Dy2 O9 N23 -2.8(12) . . . .
Dy1 Dy2 O9 N23 179.7(5) . . . .
O11 N23 O10 Dy2 -178.1(9) . . . .
O9 N23 O10 Dy2 0.9(8) . . . .
O1 Dy2 O10 N23 176.8(5) . . . .
O2 Dy2 O10 N23 178.4(6) . . . .
O9 Dy2 O10 N23 -0.5(5) . . . .
N8 Dy2 O10 N23 45.0(6) . . . .
N3 Dy2 O10 N23 -48.8(6) . . . .
N5 Dy2 O10 N23 -100.7(6) . . . .
N10 Dy2 O10 N23 98.0(6) . . . .
Dy3 Dy2 O10 N23 178.7(5) . . . .
Dy1 Dy2 O10 N23 -1.7(6) . . . .
O2 Dy3 N24 O14 74(100) . . . .
O1 Dy3 N24 O14 100(100) . . . .
O13 Dy3 N24 O14 -80(100) . . . .
O12 Dy3 N24 O14 103(100) . . . .
N12 Dy3 N24 O14 -121(100) . . . .
N17 Dy3 N24 O14 -37(100) . . . .
N16 Dy3 N24 O14 26(100) . . . .
N11 Dy3 N24 O14 175(100) . . . .
Dy2 Dy3 N24 O14 98(100) . . . .
Dy4 Dy3 N24 O14 -78(100) . . . .
O2 Dy3 N24 O12 -29(3) . . . .
O1 Dy3 N24 O12 -3.3(6) . . . .
O13 Dy3 N24 O12 176.7(9) . . . .
N12 Dy3 N24 O12 136.4(5) . . . .
N17 Dy3 N24 O12 -140.3(5) . . . .
N16 Dy3 N24 O12 -77.1(5) . . . .
N11 Dy3 N24 O12 72.2(5) . . . .
Dy2 Dy3 N24 O12 -4.5(7) . . . .
Dy4 Dy3 N24 O12 178.9(5) . . . .
O2 Dy3 N24 O13 154(2) . . . .
O1 Dy3 N24 O13 180.0(5) . . . .
O12 Dy3 N24 O13 -176.7(9) . . . .
N12 Dy3 N24 O13 -40.3(6) . . . .
N17 Dy3 N24 O13 43.0(6) . . . .
N16 Dy3 N24 O13 106.2(6) . . . .
N11 Dy3 N24 O13 -104.5(6) . . . .
Dy2 Dy3 N24 O13 178.8(4) . . . .
Dy4 Dy3 N24 O13 2.2(6) . . . .
O14 N24 O12 Dy3 -179.4(8) . . . .
O13 N24 O12 Dy3 3.1(9) . . . .
O2 Dy3 O12 N24 174.6(5) . . . .
O1 Dy3 O12 N24 176.8(6) . . . .
O13 Dy3 O12 N24 -1.8(5) . . . .
N12 Dy3 O12 N24 -51.2(6) . . . .
N17 Dy3 O12 N24 45.8(6) . . . .
N16 Dy3 O12 N24 97.4(6) . . . .
N11 Dy3 O12 N24 -104.1(5) . . . .
Dy2 Dy3 O12 N24 176.8(5) . . . .
Dy4 Dy3 O12 N24 -1.6(7) . . . .
O14 N24 O13 Dy3 179.4(9) . . . .
O12 N24 O13 Dy3 -3.2(9) . . . .
O2 Dy3 O13 N24 -173.0(6) . . . .
O1 Dy3 O13 N24 0.0(7) . . . .
O12 Dy3 O13 N24 1.8(5) . . . .
N12 Dy3 O13 N24 140.4(6) . . . .
N17 Dy3 O13 N24 -136.8(6) . . . .
N16 Dy3 O13 N24 -71.2(6) . . . .
N11 Dy3 O13 N24 74.9(6) . . . .
Dy2 Dy3 O13 N24 -3.3(11) . . . .
Dy4 Dy3 O13 N24 -178.0(5) . . . .
O19 Dy4 N25 O17 -27(29) . . . .
O22 Dy4 N25 O17 91(29) . . . .
N18 Dy4 N25 O17 -166(29) . . . .
N13 Dy4 N25 O17 114(29) . . . .
O18 Dy4 N25 O17 -73(29) . . . .
O16 Dy4 N25 O17 20(28) . . . .
O15 Dy4 N25 O17 -161(29) . . . .
N15 Dy4 N25 O17 48(29) . . . .
N20 Dy4 N25 O17 -100(29) . . . .
N26 Dy4 N25 O17 -49(29) . . . .
Dy3 Dy4 N25 O17 158(29) . . . .
O19 Dy4 N25 O15 134.1(5) . . . .
O22 Dy4 N25 O15 -107.7(7) . . . .
N18 Dy4 N25 O15 -5.2(5) . . . .
N13 Dy4 N25 O15 -85.3(5) . . . .
O18 Dy4 N25 O15 88.3(5) . . . .
O16 Dy4 N25 O15 -178.7(8) . . . .
N15 Dy4 N25 O15 -151.1(5) . . . .
N20 Dy4 N25 O15 60.8(6) . . . .
N26 Dy4 N25 O15 112.5(5) . . . .
Dy3 Dy4 N25 O15 -40.6(4) . . . .
O19 Dy4 N25 O16 -47.2(5) . . . .
O22 Dy4 N25 O16 71.0(8) . . . .
N18 Dy4 N25 O16 173.5(5) . . . .
N13 Dy4 N25 O16 93.3(5) . . . .
O18 Dy4 N25 O16 -93.1(5) . . . .
O15 Dy4 N25 O16 178.7(8) . . . .
N15 Dy4 N25 O16 27.6(5) . . . .
N20 Dy4 N25 O16 -120.6(5) . . . .
N26 Dy4 N25 O16 -68.9(5) . . . .
Dy3 Dy4 N25 O16 138.1(5) . . . .
O17 N25 O15 Dy4 179.5(7) . . . .
O16 N25 O15 Dy4 -1.3(8) . . . .
O19 Dy4 O15 N25 -50.6(5) . . . .
O22 Dy4 O15 N25 126.3(5) . . . .
N18 Dy4 O15 N25 174.7(5) . . . .
N13 Dy4 O15 N25 87.9(5) . . . .
O18 Dy4 O15 N25 -80.9(5) . . . .
O16 Dy4 O15 N25 0.7(4) . . . .
N15 Dy4 O15 N25 32.3(5) . . . .
N20 Dy4 O15 N25 -133.1(5) . . . .
N26 Dy4 O15 N25 -65.5(5) . . . .
Dy3 Dy4 O15 N25 130.1(5) . . . .
O17 N25 O16 Dy4 -179.4(7) . . . .
O15 N25 O16 Dy4 1.3(8) . . . .
O19 Dy4 O16 N25 131.5(5) . . . .
O22 Dy4 O16 N25 -143.4(5) . . . .
N18 Dy4 O16 N25 -7.8(6) . . . .
N13 Dy4 O16 N25 -80.7(5) . . . .
O18 Dy4 O16 N25 76.7(5) . . . .
O15 Dy4 O16 N25 -0.7(4) . . . .
N15 Dy4 O16 N25 -150.5(5) . . . .
N20 Dy4 O16 N25 84.7(6) . . . .
N26 Dy4 O16 N25 104.8(5) . . . .
Dy3 Dy4 O16 N25 -39.6(5) . . . .
O19 Dy4 N26 O20 -6(25) . . . .
O22 Dy4 N26 O20 -45(25) . . . .
N18 Dy4 N26 O20 -148(25) . . . .
N13 Dy4 N26 O20 82(25) . . . .
O18 Dy4 N26 O20 175(100) . . . .
O16 Dy4 N26 O20 93(25) . . . .
O15 Dy4 N26 O20 142(25) . . . .
N15 Dy4 N26 O20 26(25) . . . .
N20 Dy4 N26 O20 -101(25) . . . .
N25 Dy4 N26 O20 118(25) . . . .
Dy3 Dy4 N26 O20 162(25) . . . .
O22 Dy4 N26 O19 -38.6(6) . . . .
N18 Dy4 N26 O19 -141.8(5) . . . .
N13 Dy4 N26 O19 88.0(6) . . . .
O18 Dy4 N26 O19 -178.5(8) . . . .
O16 Dy4 N26 O19 98.7(5) . . . .
O15 Dy4 N26 O19 147.7(5) . . . .
N15 Dy4 N26 O19 32.4(5) . . . .
N20 Dy4 N26 O19 -95.1(5) . . . .
N25 Dy4 N26 O19 124.1(5) . . . .
Dy3 Dy4 N26 O19 168.3(4) . . . .
O19 Dy4 N26 O18 178.5(8) . . . .
O22 Dy4 N26 O18 139.9(5) . . . .
N18 Dy4 N26 O18 36.7(6) . . . .
N13 Dy4 N26 O18 -93.5(6) . . . .
O16 Dy4 N26 O18 -82.8(5) . . . .
O15 Dy4 N26 O18 -33.7(5) . . . .
N15 Dy4 N26 O18 -149.1(5) . . . .
N20 Dy4 N26 O18 83.4(5) . . . .
N25 Dy4 N26 O18 -57.4(5) . . . .
Dy3 Dy4 N26 O18 -13.2(6) . . . .
O20 N26 O18 Dy4 -179.9(8) . . . .
O19 N26 O18 Dy4 1.4(8) . . . .
O19 Dy4 O18 N26 -0.8(5) . . . .
O22 Dy4 O18 N26 -55.2(6) . . . .
N18 Dy4 O18 N26 -148.1(5) . . . .
N13 Dy4 O18 N26 125.6(5) . . . .
O16 Dy4 O18 N26 88.0(5) . . . .
O15 Dy4 O18 N26 143.3(5) . . . .
N15 Dy4 O18 N26 35.8(6) . . . .
N20 Dy4 O18 N26 -86.4(5) . . . .
N25 Dy4 O18 N26 115.5(5) . . . .
Dy3 Dy4 O18 N26 171.0(4) . . . .
O20 N26 O19 Dy4 179.8(8) . . . .
O18 N26 O19 Dy4 -1.4(8) . . . .
O22 Dy4 O19 N26 146.3(5) . . . .
N18 Dy4 O19 N26 53.1(6) . . . .
N13 Dy4 O19 N26 -128.5(5) . . . .
O18 Dy4 O19 N26 0.8(5) . . . .
O16 Dy4 O19 N26 -74.1(5) . . . .
O15 Dy4 O19 N26 -35.2(5) . . . .
N15 Dy4 O19 N26 -146.5(5) . . . .
N20 Dy4 O19 N26 76.3(5) . . . .
N25 Dy4 O19 N26 -54.9(5) . . . .
Dy3 Dy4 O19 N26 -32.7(10) . . . .
N2 Dy1 O21 C49 -142.4(7) . . . .
O6 Dy1 O21 C49 -6.0(7) . . . .
O3 Dy1 O21 C49 82.3(7) . . . .
N7 Dy1 O21 C49 132.0(7) . . . .
O4 Dy1 O21 C49 174.2(6) . . . .
O7 Dy1 O21 C49 -53.6(8) . . . .
N6 Dy1 O21 C49 61.7(7) . . . .
N1 Dy1 O21 C49 -71.5(7) . . . .
N21 Dy1 O21 C49 127.3(7) . . . .
N22 Dy1 O21 C49 -24.9(7) . . . .
Dy2 Dy1 O21 C49 174.9(6) . . . .
O19 Dy4 O22 C51 -130.3(7) . . . .
N18 Dy4 O22 C51 7.0(7) . . . .
N13 Dy4 O22 C51 89.9(8) . . . .
O18 Dy4 O22 C51 -89.6(8) . . . .
O16 Dy4 O22 C51 151.5(7) . . . .
O15 Dy4 O22 C51 52.6(9) . . . .
N15 Dy4 O22 C51 158.6(8) . . . .
N20 Dy4 O22 C51 -59.1(7) . . . .
N26 Dy4 O22 C51 -114.1(7) . . . .
N25 Dy4 O22 C51 111.8(8) . . . .
Dy3 Dy4 O22 C51 49.4(7) . . . .
C5 N6 C1 C2 1.5(13) . . . .
Dy1 N6 C1 C2 -172.9(6) . . . .
N6 C1 C2 C3 -2.7(14) . . . .
C1 C2 C3 C4 2.3(15) . . . .
C2 C3 C4 C5 -0.8(15) . . . .
C1 N6 C5 C4 0.0(13) . . . .
Dy1 N6 C5 C4 175.1(7) . . . .
C1 N6 C5 C6 -179.5(7) . . . .
Dy1 N6 C5 C6 -4.5(9) . . . .
C3 C4 C5 N6 -0.3(14) . . . .
C3 C4 C5 C6 179.2(9) . . . .
C7 N9 C6 N7 0.8(10) . . . .
C7 N9 C6 C5 -179.7(8) . . . .
N8 N7 C6 N9 -0.6(10) . . . .
Dy1 N7 C6 N9 -168.5(6) . . . .
N8 N7 C6 C5 179.9(7) . . . .
Dy1 N7 C6 C5 12.0(11) . . . .
N6 C5 C6 N9 175.7(8) . . . .
C4 C5 C6 N9 -3.8(14) . . . .
N6 C5 C6 N7 -4.8(12) . . . .
C4 C5 C6 N7 175.6(8) . . . .
N7 N8 C7 N9 0.5(11) . . . .
Dy2 N8 C7 N9 -174.9(6) . . . .
N7 N8 C7 C8 -179.9(8) . . . .
Dy2 N8 C7 C8 4.7(12) . . . .
C6 N9 C7 N8 -0.8(11) . . . .
C6 N9 C7 C8 179.5(9) . . . .
C12 N10 C8 C9 0.3(16) . . . .
Dy2 N10 C8 C9 -174.3(9) . . . .
C12 N10 C8 C7 177.7(9) . . . .
Dy2 N10 C8 C7 3.0(11) . . . .
N8 C7 C8 N10 -5.3(14) . . . .
N9 C7 C8 N10 174.4(9) . . . .
N8 C7 C8 C9 172.1(11) . . . .
N9 C7 C8 C9 -8.3(16) . . . .
N10 C8 C9 C10 -0.7(19) . . . .
C7 C8 C9 C10 -177.9(11) . . . .
C8 C9 C10 C11 1(2) . . . .
C9 C10 C11 C12 -1.1(19) . . . .
C8 N10 C12 C11 -0.3(15) . . . .
Dy2 N10 C12 C11 174.0(8) . . . .
C10 C11 C12 N10 0.7(17) . . . .
C17 N1 C13 C14 1.0(14) . . . .
Dy1 N1 C13 C14 -176.2(7) . . . .
N1 C13 C14 C15 0.1(15) . . . .
C13 C14 C15 C16 -1.8(15) . . . .
C14 C15 C16 C17 2.3(15) . . . .
C13 N1 C17 C16 -0.4(13) . . . .
Dy1 N1 C17 C16 177.1(6) . . . .
C13 N1 C17 C18 178.3(8) . . . .
Dy1 N1 C17 C18 -4.1(9) . . . .
C15 C16 C17 N1 -1.2(14) . . . .
C15 C16 C17 C18 -179.9(9) . . . .
C19 N4 C18 N2 1.7(9) . . . .
C19 N4 C18 C17 -179.5(8) . . . .
N3 N2 C18 N4 -1.7(9) . . . .
Dy1 N2 C18 N4 172.2(5) . . . .
N3 N2 C18 C17 179.4(7) . . . .
Dy1 N2 C18 C17 -6.7(10) . . . .
N1 C17 C18 N4 -171.5(8) . . . .
C16 C17 C18 N4 7.3(13) . . . .
N1 C17 C18 N2 7.3(11) . . . .
C16 C17 C18 N2 -173.9(8) . . . .
C18 N4 C19 N3 -1.1(9) . . . .
C18 N4 C19 C20 -179.2(8) . . . .
N2 N3 C19 N4 0.1(9) . . . .
Dy2 N3 C19 N4 170.0(5) . . . .
N2 N3 C19 C20 178.3(7) . . . .
Dy2 N3 C19 C20 -11.8(10) . . . .
C24 N5 C20 C21 1.5(14) . . . .
Dy2 N5 C20 C21 -179.0(7) . . . .
C24 N5 C20 C19 -179.1(7) . . . .
Dy2 N5 C20 C19 0.5(10) . . . .
N4 C19 C20 N5 -174.3(8) . . . .
N3 C19 C20 N5 7.7(12) . . . .
N4 C19 C20 C21 5.2(14) . . . .
N3 C19 C20 C21 -172.8(8) . . . .
N5 C20 C21 C22 -1.6(15) . . . .
C19 C20 C21 C22 179.0(9) . . . .
C20 C21 C22 C23 -0.2(15) . . . .
C21 C22 C23 C24 2.1(15) . . . .
C22 C23 C24 N5 -2.3(16) . . . .
C20 N5 C24 C23 0.5(15) . . . .
Dy2 N5 C24 C23 -179.0(7) . . . .
C32 N20 C36 C35 -0.2(13) . . . .
Dy4 N20 C36 C35 -174.3(6) . . . .
N20 C36 C35 C34 0.1(14) . . . .
C36 C35 C34 C33 -1.3(15) . . . .
C35 C34 C33 C32 2.8(15) . . . .
C36 N20 C32 C33 1.7(13) . . . .
Dy4 N20 C32 C33 176.3(7) . . . .
C36 N20 C32 C31 178.6(8) . . . .
Dy4 N20 C32 C31 -6.8(9) . . . .
C34 C33 C32 N20 -3.0(14) . . . .
C34 C33 C32 C31 -179.7(9) . . . .
N17 N18 C31 N19 -0.5(9) . . . .
Dy4 N18 C31 N19 -162.7(5) . . . .
N17 N18 C31 C32 -177.2(7) . . . .
Dy4 N18 C31 C32 20.5(10) . . . .
C30 N19 C31 N18 1.0(9) . . . .
C30 N19 C31 C32 177.7(8) . . . .
N20 C32 C31 N18 -8.9(12) . . . .
C33 C32 C31 N18 168.0(9) . . . .
N20 C32 C31 N19 174.7(8) . . . .
C33 C32 C31 N19 -8.4(13) . . . .
N18 N17 C30 N19 0.9(10) . . . .
Dy3 N17 C30 N19 -175.7(5) . . . .
N18 N17 C30 C29 178.7(8) . . . .
Dy3 N17 C30 C29 2.1(11) . . . .
C31 N19 C30 N17 -1.2(10) . . . .
C31 N19 C30 C29 -178.9(8) . . . .
C25 N16 C29 C28 0.1(14) . . . .
Dy3 N16 C29 C28 -174.7(7) . . . .
C25 N16 C29 C30 179.9(8) . . . .
Dy3 N16 C29 C30 5.1(10) . . . .
N17 C30 C29 N16 -4.9(12) . . . .
N19 C30 C29 N16 172.7(8) . . . .
N17 C30 C29 C28 174.9(9) . . . .
N19 C30 C29 C28 -7.5(14) . . . .
N16 C29 C28 C27 -0.4(16) . . . .
C30 C29 C28 C27 179.9(9) . . . .
C29 C28 C27 C26 0.6(17) . . . .
C28 C27 C26 C25 -0.5(16) . . . .
C29 N16 C25 C26 0.0(15) . . . .
Dy3 N16 C25 C26 174.4(8) . . . .
C27 C26 C25 N16 0.3(16) . . . .
C41 N11 C37 C38 1.3(14) . . . .
Dy3 N11 C37 C38 -169.4(8) . . . .
N11 C37 C38 C39 1.7(16) . . . .
C37 C38 C39 C40 -3.1(17) . . . .
C38 C39 C40 C41 1.5(18) . . . .
C37 N11 C41 C40 -2.8(14) . . . .
Dy3 N11 C41 C40 168.3(7) . . . .
C37 N11 C41 C42 -178.7(8) . . . .
Dy3 N11 C41 C42 -7.5(10) . . . .
C39 C40 C41 N11 1.4(16) . . . .
C39 C40 C41 C42 177.0(10) . . . .
C43 N14 C42 N12 2.5(11) . . . .
C43 N14 C42 C41 178.7(9) . . . .
N13 N12 C42 N14 -3.4(11) . . . .
Dy3 N12 C42 N14 179.8(6) . . . .
N13 N12 C42 C41 -179.8(8) . . . .
Dy3 N12 C42 C41 3.5(11) . . . .
N11 C41 C42 N14 -173.2(9) . . . .
C40 C41 C42 N14 11.1(15) . . . .
N11 C41 C42 N12 2.8(13) . . . .
C40 C41 C42 N12 -172.9(10) . . . .
C42 N14 C43 N13 -0.4(10) . . . .
C42 N14 C43 C44 176.9(9) . . . .
N12 N13 C43 N14 -1.6(10) . . . .
Dy4 N13 C43 N14 163.3(6) . . . .
N12 N13 C43 C44 -179.0(8) . . . .
Dy4 N13 C43 C44 -14.2(10) . . . .
C48 N15 C44 C45 2.8(13) . . . .
Dy4 N15 C44 C45 -169.2(7) . . . .
C48 N15 C44 C43 177.5(7) . . . .
Dy4 N15 C44 C43 5.4(10) . . . .
N14 C43 C44 N15 -171.4(8) . . . .
N13 C43 C44 N15 5.7(13) . . . .
N14 C43 C44 C45 3.3(14) . . . .
N13 C43 C44 C45 -179.5(8) . . . .
N15 C44 C45 C46 -1.4(14) . . . .
C43 C44 C45 C46 -175.8(8) . . . .
C44 C45 C46 C47 1.5(14) . . . .
C45 C46 C47 C48 -3.1(14) . . . .
C44 N15 C48 C47 -4.5(13) . . . .
Dy4 N15 C48 C47 166.8(6) . . . .
C46 C47 C48 N15 4.8(14) . . . .
Dy1 O21 C49 C50 136.6(8) . . . .
Dy4 O22 C51 C52 116.7(8) . . . .
